data_4134635
loop_
_publ_author_name
'Toniolo, Davide'
'Scopelliti, Rosario'
'Zivkovic, Ivica'
'Mazzanti, Marinella'

_publ_section_title
;
 Assembly of High-Spin [Fe<sub>3</sub>] Clusters by Ligand-Based
 Multielectron Reduction.
;
_journal_issue 16
_journal_name_full 'Journal of the American Chemical Society'
_journal_page_first 7301
_journal_page_last 7305
_journal_paper_doi 10.1021/jacs.0c01664
_journal_volume 142
_journal_year 2020
_chemical_absolute_configuration rmad
_chemical_formula_moiety 'C105 H87 Fe3 N15 Na6 O6, 2(C5 H5 N)'
_chemical_formula_sum 'C115 H97 Fe3 N17 Na6 O6'
_chemical_formula_weight 2118.58
_space_group_crystal_system triclinic
_space_group_IT_number 1
_space_group_name_Hall 'P 1'
_space_group_name_H-M_alt 'P 1'
_atom_sites_solution_hydrogens geom
_atom_sites_solution_primary dual
_atom_sites_solution_secondary difmap
_audit_creation_method SHELXL-2018/3
_cell_angle_alpha 112.076(2)
_cell_angle_beta 111.146(2)
_cell_angle_gamma 92.244(2)
_cell_formula_units_Z 1
_cell_length_a 13.3029(3)
_cell_length_b 14.1443(3)
_cell_length_c 15.9246(4)
_cell_measurement_reflns_used 16005
_cell_measurement_temperature 140.00(10)
_cell_measurement_theta_max 32.2000
_cell_measurement_theta_min 3.0230
_cell_volume 2536.25(12)
_computing_cell_refinement 'CrysAlisPro 1.171.40.53 (Rigaku OD, 2019)'
_computing_data_collection 'CrysAlisPro 1.171.40.53 (Rigaku OD, 2019)'
_computing_data_reduction 'CrysAlisPro 1.171.40.53 (Rigaku OD, 2019)'
_computing_molecular_graphics 'Mercury 4.1.3 (CCDC, 2019)'
_computing_publication_material 'CIFTab (Sheldrick, 2016)'
_computing_structure_refinement 'SHELXL-2018/3 (Sheldrick, 2018)'
_computing_structure_solution 'SHELXT (Sheldrick, 2015)'
_diffrn_ambient_environment N~2~
_diffrn_ambient_temperature 140.00(10)
_diffrn_detector 'CCD plate'
_diffrn_detector_area_resol_mean 5.2817
_diffrn_detector_type AtlasS2
_diffrn_measured_fraction_theta_full 0.999
_diffrn_measured_fraction_theta_max 0.911
_diffrn_measurement_details
;
List of Runs (angles in degrees, time in seconds):

  # Type    Start    End  Width  t~exp~   \w     \q     \k     \f   Frames
--------------------------------------------------------------------------
  1  \w     -5.00  92.00   1.00   52.50    --   19.83  38.00 -30.00   97
  2  \w     -7.00  90.00   1.00   52.50    --   19.83  57.00-180.00   97
  3  \w    -42.00  52.00   1.00   52.50    --   19.83 -77.00  30.00   94
  4  \w     -8.00  93.00   1.00   52.50    --   19.83  57.00  60.00  101
  5  \w    -15.00  61.00   1.00   52.50    --   19.83 -99.00 150.00   76
  6  \w    -52.00  48.00   1.00   52.50    --   19.83 -57.00 -90.00  100
  7  \w    -42.00  13.00   1.00   52.50    --  -19.91 -77.00-180.00   55
  8  \w    -24.00  35.00   1.00   52.50    --  -19.91  38.00-150.00   59
  9  \w    -75.00 -26.00   1.00   52.50    --  -19.91 123.00-179.77   49
;
_diffrn_measurement_device 'four-circle diffractometer'
_diffrn_measurement_device_type 'SuperNova, Dual, Cu at home/near, AtlasS2'
_diffrn_measurement_method '\w scans'
_diffrn_radiation_monochromator mirror
_diffrn_radiation_probe x-ray
_diffrn_radiation_type 'Mo K\a'
_diffrn_radiation_wavelength 0.71073
_diffrn_reflns_av_R_equivalents 0.0360
_diffrn_reflns_av_unetI/netI 0.0869
_diffrn_reflns_Laue_measured_fraction_full 0.999
_diffrn_reflns_Laue_measured_fraction_max 0.911
_diffrn_reflns_limit_h_max 20
_diffrn_reflns_limit_h_min -20
_diffrn_reflns_limit_k_max 20
_diffrn_reflns_limit_k_min -21
_diffrn_reflns_limit_l_max 23
_diffrn_reflns_limit_l_min -22
_diffrn_reflns_number 55517
_diffrn_reflns_point_group_measured_fraction_full 0.999
_diffrn_reflns_point_group_measured_fraction_max 0.877
_diffrn_reflns_theta_full 25.242
_diffrn_reflns_theta_max 32.915
_diffrn_reflns_theta_min 2.530
_diffrn_source 'micro-focus sealed X-ray tube'
_diffrn_source_type 'SuperNova (Mo) X-ray Source'
_exptl_absorpt_coefficient_mu 0.516
_exptl_absorpt_correction_T_max 1.000
_exptl_absorpt_correction_T_min 0.582
_exptl_absorpt_correction_type gaussian
_exptl_absorpt_process_details
;
CrysAlisPro 1.171.40.53 (Rigaku Oxford Diffraction, 2019)
Numerical absorption correction based on gaussian integration over
a multifaceted crystal model.
Empirical absorption correction using spherical harmonics,
 implemented in SCALE3 ABSPACK scaling algorithm.
;
_exptl_crystal_colour 'clear dark red'
_exptl_crystal_density_diffrn 1.387
_exptl_crystal_description plate
_exptl_crystal_F_000 1098
_exptl_crystal_size_max 0.339
_exptl_crystal_size_mid 0.269
_exptl_crystal_size_min 0.089
_refine_diff_density_max 1.138
_refine_diff_density_min -1.065
_refine_diff_density_rms 0.068
_refine_ls_abs_structure_details
;
 Refined as an inversion twin.
;
_refine_ls_abs_structure_Flack -0.012(11)
_refine_ls_extinction_method none
_refine_ls_goodness_of_fit_ref 1.028
_refine_ls_hydrogen_treatment constr
_refine_ls_matrix_type full
_refine_ls_number_parameters 1402
_refine_ls_number_reflns 33321
_refine_ls_number_restraints 339
_refine_ls_restrained_S_all 1.027
_refine_ls_R_factor_all 0.0894
_refine_ls_R_factor_gt 0.0589
_refine_ls_shift/su_max 0.000
_refine_ls_shift/su_mean 0.000
_refine_ls_structure_factor_coef Fsqd
_refine_ls_weighting_details 'w=1/[\s^2^(Fo^2^)+(0.0496P)^2^] where P=(Fo^2^+2Fc^2^)/3'
_refine_ls_weighting_scheme calc
_refine_ls_wR_factor_gt 0.1098
_refine_ls_wR_factor_ref 0.1257
_reflns_Friedel_coverage 0.924
_reflns_Friedel_fraction_full 0.998
_reflns_Friedel_fraction_max 0.843
_reflns_number_gt 24942
_reflns_number_total 33321
_reflns_threshold_expression 'I > 2\s(I)'
_cod_data_source_file ja0c01664_si_002.cif
_cod_data_source_block dt414-pybis
_cod_depositor_comments 'Adding full bibliography for 4134635--4134636.cif.'
_cod_original_cell_volume 2536.26(12)
_cod_database_code 4134635
_shelx_shelxl_version_number 2018/3
_shelx_space_group_comment
;
The symmetry employed for this shelxl refinement is uniquely defined
by the following loop, which should always be used as a source of
symmetry information in preference to the above space-group names.
They are only intended as comments.
;
_shelx_estimated_absorpt_t_min 0.845
_shelx_estimated_absorpt_t_max 0.956

loop_
_space_group_symop_operation_xyz
'x, y, z'

loop_
_atom_site_label
_atom_site_type_symbol
_atom_site_fract_x
_atom_site_fract_y
_atom_site_fract_z
_atom_site_U_iso_or_equiv
_atom_site_adp_type
_atom_site_occupancy
_atom_site_site_symmetry_order
_atom_site_calc_flag
_atom_site_refinement_flags_posn
_atom_site_refinement_flags_adp
_atom_site_refinement_flags_occupancy
_atom_site_disorder_assembly
_atom_site_disorder_group
Fe1 Fe 0.54036(4) 0.70794(4) 0.67618(4) 0.01938(12) Uani 1 1 d . . . . .
Fe2 Fe 0.69778(4) 0.64762(4) 0.64417(4) 0.01873(12) Uani 1 1 d . . . . .
Fe3 Fe 0.52578(5) 0.57885(4) 0.48778(4) 0.02832(15) Uani 1 1 d . . . . .
Na1 Na 0.57041(16) 0.21790(14) 0.33212(13) 0.0344(4) Uani 1 1 d . . . . .
Na2 Na 0.43063(15) 0.40052(14) 0.29050(15) 0.0402(5) Uani 1 1 d . . . . .
Na3 Na 0.29718(14) 0.58828(15) 0.29442(14) 0.0341(4) Uani 1 1 d . . . . .
Na4 Na 0.49098(15) 0.87570(13) 0.59604(14) 0.0333(4) Uani 1 1 d . . . . .
Na5 Na 0.35848(16) 0.75812(15) 0.75134(14) 0.0379(4) Uani 1 1 d . . . . .
Na6 Na 0.64596(17) 0.44981(15) 0.71003(14) 0.0390(4) Uani 1 1 d . . . . .
O1 O 0.4880(2) 0.8510(2) 0.7289(2) 0.0266(6) Uani 1 1 d . . . . .
O2 O 0.4862(2) 0.5925(2) 0.3580(2) 0.0252(6) Uani 1 1 d . . . . .
O3 O 0.5847(2) 0.3539(2) 0.2913(2) 0.0274(6) Uani 1 1 d . . . . .
O4 O 0.2849(3) 0.4517(3) 0.3254(2) 0.0383(8) Uani 1 1 d . . . . .
O5 O 0.4379(2) 0.6912(2) 0.5361(2) 0.0239(6) Uani 1 1 d . . . . .
O6 O 0.7688(2) 0.5765(2) 0.72614(19) 0.0260(6) Uani 1 1 d . . . . .
N1 N 0.6957(3) 0.8042(2) 0.7170(2) 0.0206(7) Uani 1 1 d . . . . .
N2 N 0.6984(3) 0.6979(2) 0.5427(2) 0.0192(6) Uani 1 1 d . . . . .
N3 N 0.6555(3) 0.5026(2) 0.4998(2) 0.0185(6) Uani 1 1 d . . . . .
N4 N 0.4671(3) 0.4521(3) 0.5011(3) 0.0246(7) Uani 1 1 d . . . . .
N5 N 0.4364(3) 0.6000(3) 0.6718(2) 0.0226(7) Uani 1 1 d . . . . .
N6 N 0.6282(3) 0.7047(3) 0.8035(2) 0.0229(7) Uani 1 1 d . . . . .
N7 N 0.7405(4) 0.3519(3) 0.7976(3) 0.0425(10) Uani 1 1 d . . . . .
N9 N 0.6194(4) 0.0513(4) 0.2534(4) 0.0498(12) Uani 1 1 d . . . . .
N10 N 0.3773(4) 0.1589(3) 0.2039(3) 0.0428(10) Uani 1 1 d . . . . .
N11 N 0.3582(4) 0.3646(4) 0.1158(4) 0.0518(11) Uani 1 1 d G U . . .
C80A C 0.4386(6) 0.3493(11) 0.0781(7) 0.044(4) Uani 0.44(2) 1 d G U P A 1
H80A H 0.512037 0.352788 0.119934 0.053 Uiso 0.44(2) 1 calc R U P A 1
C81A C 0.4115(11) 0.3290(15) -0.0207(8) 0.055(3) Uani 0.44(2) 1 d G U P A 1
H81A H 0.466472 0.318581 -0.046436 0.066 Uiso 0.44(2) 1 calc R U P A 1
C82A C 0.3041(12) 0.3240(16) -0.0819(5) 0.064(3) Uani 0.44(2) 1 d G U P A 1
H82A H 0.285615 0.310102 -0.149439 0.077 Uiso 0.44(2) 1 calc R U P A 1
C83A C 0.2237(8) 0.3393(17) -0.0443(7) 0.067(3) Uani 0.44(2) 1 d G U P A 1
H83A H 0.150323 0.335830 -0.086072 0.080 Uiso 0.44(2) 1 calc R U P A 1
C84A C 0.2508(4) 0.3596(12) 0.0546(7) 0.055(3) Uani 0.44(2) 1 d G U P A 1
H84A H 0.195886 0.370037 0.080298 0.066 Uiso 0.44(2) 1 calc R U P A 1
N12 N 0.1071(3) 0.5472(3) 0.1710(3) 0.0409(10) Uani 1 1 d . . . . .
N13 N 0.3179(4) 0.7666(3) 0.2941(3) 0.0372(9) Uani 1 1 d . . . . .
N15 N 0.3895(4) 1.0141(3) 0.6017(3) 0.0385(9) Uani 1 1 d . . . . .
N16 N 0.1896(4) 0.8285(4) 0.7330(3) 0.0494(12) Uani 1 1 d . . . . .
N17 N 0.3545(4) 0.7498(4) 0.9007(3) 0.0565(13) Uani 1 1 d . . . . .
C1 C 0.7078(3) 0.8624(3) 0.6657(3) 0.0206(8) Uani 1 1 d . . . . .
C2 C 0.7221(3) 0.9717(3) 0.7007(3) 0.0251(8) Uani 1 1 d . . . . .
H2 H 0.720908 1.011349 0.763366 0.030 Uiso 1 1 calc R U . . .
C3 C 0.7381(4) 1.0231(3) 0.6455(3) 0.0291(9) Uani 1 1 d . . . . .
H3 H 0.746958 1.096776 0.670261 0.035 Uiso 1 1 calc R U . . .
C4 C 0.7410(4) 0.9662(3) 0.5546(3) 0.0279(9) Uani 1 1 d . . . . .
H4 H 0.752879 1.000956 0.517219 0.033 Uiso 1 1 calc R U . . .
C5 C 0.7264(4) 0.8578(3) 0.5175(3) 0.0250(8) Uani 1 1 d . . . . .
H5 H 0.728246 0.819859 0.454772 0.030 Uiso 1 1 calc R U . . .
C6 C 0.7091(3) 0.8039(3) 0.5701(3) 0.0197(7) Uani 1 1 d . . . . .
C7 C 0.7359(3) 0.6347(3) 0.4671(3) 0.0190(7) Uani 1 1 d . . . . .
H7 H 0.811888 0.671583 0.486643 0.023 Uiso 1 1 calc R U . . .
C8 C 0.6697(3) 0.6198(3) 0.3609(3) 0.0191(7) Uani 1 1 d . . . . .
C9 C 0.7301(3) 0.6241(3) 0.3064(3) 0.0246(8) Uani 1 1 d . . . . .
H9 H 0.807891 0.633738 0.336776 0.029 Uiso 1 1 calc R U . . .
C9CA C 0.2826(4) 0.1219(4) 0.2006(4) 0.0435(12) Uani 1 1 d . . . . .
H9CA H 0.276509 0.136121 0.261588 0.052 Uiso 1 1 calc R U . . .
C10 C 0.6818(4) 0.6150(3) 0.2100(3) 0.0289(9) Uani 1 1 d . . . . .
H10 H 0.725177 0.614862 0.173874 0.035 Uiso 1 1 calc R U . . .
C11 C 0.5686(4) 0.6060(3) 0.1672(3) 0.0298(9) Uani 1 1 d . . . . .
H11 H 0.534128 0.602975 0.102385 0.036 Uiso 1 1 calc R U . . .
C12 C 0.5060(4) 0.6015(3) 0.2195(3) 0.0264(8) Uani 1 1 d . . . . .
H12 H 0.428711 0.595936 0.189703 0.032 Uiso 1 1 calc R U . . .
C13 C 0.5540(3) 0.6048(3) 0.3155(3) 0.0209(8) Uani 1 1 d . . . . .
C14 C 0.7488(3) 0.5311(3) 0.4813(3) 0.0193(7) Uani 1 1 d . . . . .
H14 H 0.815822 0.548802 0.543598 0.023 Uiso 1 1 calc R U . . .
C15 C 0.7704(3) 0.4504(3) 0.3976(3) 0.0198(7) Uani 1 1 d . . . . .
C16 C 0.8807(3) 0.4584(3) 0.4110(3) 0.0234(8) Uani 1 1 d . . . . .
H16 H 0.934660 0.509183 0.471709 0.028 Uiso 1 1 calc R U . . .
C17 C 0.9153(4) 0.3957(4) 0.3399(3) 0.0331(10) Uani 1 1 d . . . . .
H17 H 0.990959 0.403167 0.351338 0.040 Uiso 1 1 calc R U . . .
C18 C 0.8363(4) 0.3225(4) 0.2527(3) 0.0398(12) Uani 1 1 d . . . . .
H18 H 0.857380 0.278847 0.202460 0.048 Uiso 1 1 calc R U . . .
C19 C 0.7268(4) 0.3118(4) 0.2372(3) 0.0352(11) Uani 1 1 d . . . . .
H19 H 0.674332 0.261067 0.175561 0.042 Uiso 1 1 calc R U . . .
C20 C 0.6887(3) 0.3729(3) 0.3089(3) 0.0245(8) Uani 1 1 d . . . . .
C21 C 0.6412(3) 0.4114(3) 0.5094(3) 0.0191(7) Uani 1 1 d . . . . .
C22 C 0.7192(3) 0.3487(3) 0.5229(3) 0.0233(8) Uani 1 1 d . . . . .
H22 H 0.790228 0.369256 0.526868 0.028 Uiso 1 1 calc R U . . .
C23 C 0.6935(4) 0.2558(3) 0.5306(3) 0.0285(9) Uani 1 1 d . . . . .
H23 H 0.747063 0.213925 0.539657 0.034 Uiso 1 1 calc R U . . .
C24 C 0.5913(4) 0.2253(3) 0.5250(3) 0.0289(9) Uani 1 1 d . . . . .
H24 H 0.574361 0.162202 0.529928 0.035 Uiso 1 1 calc R U . . .
C25 C 0.5118(4) 0.2862(3) 0.5120(3) 0.0264(8) Uani 1 1 d . . . . .
H25 H 0.440832 0.262617 0.506445 0.032 Uiso 1 1 calc R U . . .
C26 C 0.5339(3) 0.3817(3) 0.5071(3) 0.0217(8) Uani 1 1 d . . . . .
C27 C 0.3680(3) 0.4330(3) 0.5168(3) 0.0227(8) Uani 1 1 d . . . . .
H27 H 0.386742 0.391557 0.557215 0.027 Uiso 1 1 calc R U . . .
C28 C 0.2677(3) 0.3635(3) 0.4233(3) 0.0226(8) Uani 1 1 d . . . . .
C29 C 0.2321(4) 0.3783(3) 0.3337(3) 0.0299(9) Uani 1 1 d . . . . .
C30 C 0.1377(4) 0.3060(4) 0.2535(3) 0.0458(14) Uani 1 1 d . . . . .
H30 H 0.112159 0.312285 0.192300 0.055 Uiso 1 1 calc R U . . .
C31 C 0.0814(4) 0.2274(4) 0.2602(4) 0.0527(16) Uani 1 1 d . . . . .
H31 H 0.016831 0.182809 0.205122 0.063 Uiso 1 1 calc R U . . .
C32 C 0.1180(4) 0.2130(4) 0.3457(4) 0.0483(14) Uani 1 1 d . . . . .
H32 H 0.081322 0.157281 0.350312 0.058 Uiso 1 1 calc R U . . .
C33 C 0.2099(4) 0.2819(3) 0.4253(4) 0.0346(10) Uani 1 1 d . . . . .
H33 H 0.234688 0.272434 0.484984 0.042 Uiso 1 1 calc R U . . .
C34 C 0.3396(3) 0.5334(3) 0.5825(3) 0.0227(8) Uani 1 1 d . . . . .
H34 H 0.289476 0.507756 0.606887 0.027 Uiso 1 1 calc R U . . .
C35 C 0.3282(4) 0.6733(3) 0.5137(3) 0.0235(8) Uani 1 1 d . . . . .
C36 C 0.2639(4) 0.7325(3) 0.4713(3) 0.0299(9) Uani 1 1 d . . . . .
H36 H 0.297932 0.782921 0.458623 0.036 Uiso 1 1 calc R U . . .
C37 C 0.1524(4) 0.7197(4) 0.4473(4) 0.0425(12) Uani 1 1 d . . . . .
H37 H 0.110375 0.760536 0.418108 0.051 Uiso 1 1 calc R U . . .
C38 C 0.1020(4) 0.6475(4) 0.4659(4) 0.0444(13) Uani 1 1 d . . . . .
H38 H 0.025296 0.638184 0.450184 0.053 Uiso 1 1 calc R U . . .
C39 C 0.1657(4) 0.5883(3) 0.5082(3) 0.0327(10) Uani 1 1 d . . . . .
H39 H 0.130724 0.538611 0.520932 0.039 Uiso 1 1 calc R U . . .
C40 C 0.2778(3) 0.5988(3) 0.5325(3) 0.0235(8) Uani 1 1 d . . . . .
C41 C 0.4806(3) 0.5670(3) 0.7470(3) 0.0219(8) Uani 1 1 d . . . . .
C42 C 0.4347(4) 0.4830(3) 0.7565(3) 0.0264(8) Uani 1 1 d . . . . .
H42 H 0.369022 0.437050 0.704298 0.032 Uiso 1 1 calc R U . . .
C43 C 0.4841(4) 0.4655(4) 0.8419(3) 0.0315(10) Uani 1 1 d . . . . .
H43 H 0.449652 0.410038 0.848281 0.038 Uiso 1 1 calc R U . . .
C44 C 0.5825(4) 0.5283(3) 0.9169(3) 0.0296(9) Uani 1 1 d . . . . .
H44 H 0.614500 0.517028 0.975265 0.035 Uiso 1 1 calc R U . . .
C45 C 0.6350(4) 0.6089(3) 0.9066(3) 0.0260(8) Uani 1 1 d . . . . .
H45 H 0.704211 0.649725 0.956943 0.031 Uiso 1 1 calc R U . . .
C46 C 0.5867(3) 0.6296(3) 0.8234(3) 0.0219(8) Uani 1 1 d . . . . .
C47 C 0.7341(3) 0.7761(3) 0.8678(3) 0.0237(8) Uani 1 1 d . . . . .
H47 H 0.734203 0.811890 0.935257 0.028 Uiso 1 1 calc R U . . .
C48 C 0.8397(3) 0.7320(3) 0.8801(3) 0.0232(8) Uani 1 1 d . . . . .
C49 C 0.8521(3) 0.6401(3) 0.8104(3) 0.0245(8) Uani 1 1 d . . . . .
C50 C 0.9573(4) 0.6167(4) 0.8312(3) 0.0307(10) Uani 1 1 d . . . . .
H50 H 0.966446 0.554475 0.785957 0.037 Uiso 1 1 calc R U . . .
C51 C 1.0479(4) 0.6805(4) 0.9147(4) 0.0376(11) Uani 1 1 d . . . . .
H51 H 1.118278 0.662919 0.925370 0.045 Uiso 1 1 calc R U . . .
C52 C 1.0367(4) 0.7711(4) 0.9837(3) 0.0348(10) Uani 1 1 d . . . . .
H52 H 1.098312 0.815600 1.042162 0.042 Uiso 1 1 calc R U . . .
C53 C 0.9335(4) 0.7937(3) 0.9643(3) 0.0292(9) Uani 1 1 d . . . . .
H53 H 0.925489 0.855245 1.011188 0.035 Uiso 1 1 calc R U . . .
C54 C 0.7321(3) 0.8593(3) 0.8253(3) 0.0213(8) Uani 1 1 d . . . . .
H54 H 0.809580 0.897614 0.852885 0.026 Uiso 1 1 calc R U . . .
C55 C 0.6661(4) 0.9382(3) 0.8635(3) 0.0236(8) Uani 1 1 d . . . . .
C56 C 0.5517(4) 0.9295(3) 0.8153(3) 0.0262(9) Uani 1 1 d . . . . .
C57 C 0.5027(4) 1.0085(3) 0.8606(3) 0.0331(10) Uani 1 1 d . . . . .
H57 H 0.425894 1.004480 0.828951 0.040 Uiso 1 1 calc R U . . .
C58 C 0.5644(5) 1.0925(3) 0.9510(4) 0.0394(12) Uani 1 1 d . . . . .
H58 H 0.529358 1.144559 0.980104 0.047 Uiso 1 1 calc R U . . .
C59 C 0.6759(4) 1.1006(4) 0.9984(3) 0.0367(11) Uani 1 1 d . . . . .
H59 H 0.718185 1.157657 1.060020 0.044 Uiso 1 1 calc R U . . .
C60 C 0.7253(4) 1.0229(3) 0.9536(3) 0.0308(10) Uani 1 1 d . . . . .
H60 H 0.802151 1.028093 0.985996 0.037 Uiso 1 1 calc R U . . .
C61 C 0.7099(5) 0.3099(4) 0.8492(4) 0.0497(14) Uani 1 1 d . . . . .
H61 H 0.640734 0.317575 0.852780 0.060 Uiso 1 1 calc R U . . .
C62 C 0.7721(6) 0.2567(5) 0.8969(5) 0.0633(17) Uani 1 1 d . . . . .
H62 H 0.746090 0.227517 0.931931 0.076 Uiso 1 1 calc R U . . .
C63 C 0.8722(7) 0.2460(6) 0.8939(5) 0.073(2) Uani 1 1 d . . . . .
H63 H 0.917443 0.209936 0.927268 0.088 Uiso 1 1 calc R U . . .
C64 C 0.9065(6) 0.2880(6) 0.8419(5) 0.0677(19) Uani 1 1 d . . . . .
H64 H 0.975523 0.281294 0.837698 0.081 Uiso 1 1 calc R U . . .
C65 C 0.8385(5) 0.3402(4) 0.7960(4) 0.0498(14) Uani 1 1 d . . . . .
H65 H 0.863109 0.369980 0.760609 0.060 Uiso 1 1 calc R U . . .
C71 C 0.6289(5) -0.0193(4) 0.2910(4) 0.0470(13) Uani 1 1 d . . . . .
H71 H 0.631271 0.001534 0.355876 0.056 Uiso 1 1 calc R U . . .
C72 C 0.6355(5) -0.1206(5) 0.2413(4) 0.0523(14) Uani 1 1 d . . . . .
H72 H 0.641802 -0.167879 0.271512 0.063 Uiso 1 1 calc R U . . .
C73 C 0.6330(5) -0.1530(5) 0.1466(5) 0.0537(15) Uani 1 1 d . . . . .
H73 H 0.637212 -0.222411 0.110325 0.064 Uiso 1 1 calc R U . . .
C74 C 0.6239(5) -0.0796(5) 0.1069(5) 0.0559(16) Uani 1 1 d . . . . .
H74 H 0.621821 -0.098167 0.042373 0.067 Uiso 1 1 calc R U . . .
C75 C 0.6182(5) 0.0178(5) 0.1609(5) 0.0542(15) Uani 1 1 d . . . . .
H75 H 0.612935 0.066566 0.132490 0.065 Uiso 1 1 calc R U . . .
C76 C 0.3811(5) 0.1404(4) 0.1156(4) 0.0501(14) Uani 1 1 d . . . . .
H76 H 0.448048 0.166450 0.115651 0.060 Uiso 1 1 calc R U . . .
C77 C 0.2948(6) 0.0867(5) 0.0266(4) 0.0635(18) Uani 1 1 d . . . . .
H77 H 0.301026 0.078044 -0.033334 0.076 Uiso 1 1 calc R U . . .
C78 C 0.1989(6) 0.0452(5) 0.0247(5) 0.075(2) Uani 1 1 d . . . . .
H78 H 0.138390 0.004511 -0.036232 0.090 Uiso 1 1 calc R U . . .
C79 C 0.1930(5) 0.0646(5) 0.1148(5) 0.0631(18) Uani 1 1 d . . . . .
H79 H 0.127423 0.038260 0.116684 0.076 Uiso 1 1 calc R U . . .
C80B C 0.4313(12) 0.3553(13) 0.0796(10) 0.052(3) Uani 0.56(2) 1 d . U P A 2
H80B H 0.505866 0.382142 0.125667 0.062 Uiso 0.56(2) 1 calc R U P A 2
C81B C 0.4121(14) 0.3099(15) -0.0199(11) 0.059(3) Uani 0.56(2) 1 d . U P A 2
H81B H 0.472309 0.304255 -0.038895 0.071 Uiso 0.56(2) 1 calc R U P A 2
C82B C 0.3090(13) 0.2741(16) -0.0893(11) 0.071(3) Uani 0.56(2) 1 d . U P A 2
H82B H 0.294083 0.243659 -0.157928 0.085 Uiso 0.56(2) 1 calc R U P A 2
C83B C 0.2261(14) 0.2833(18) -0.0568(12) 0.083(4) Uani 0.56(2) 1 d . U P A 2
H83B H 0.150599 0.260320 -0.101110 0.099 Uiso 0.56(2) 1 calc R U P A 2
C84B C 0.2608(13) 0.3297(15) 0.0478(11) 0.066(3) Uani 0.56(2) 1 d . U P A 2
H84B H 0.203342 0.335550 0.070399 0.079 Uiso 0.56(2) 1 calc R U P A 2
C85 C 0.0618(4) 0.5673(4) 0.0900(4) 0.0412(11) Uani 1 1 d . . . . .
H85 H 0.109875 0.588891 0.065741 0.049 Uiso 1 1 calc R U . . .
C86 C -0.0486(4) 0.5585(4) 0.0411(4) 0.0400(11) Uani 1 1 d . . . . .
H86 H -0.076289 0.574540 -0.014890 0.048 Uiso 1 1 calc R U . . .
C87 C -0.1185(4) 0.5259(4) 0.0752(4) 0.0440(12) Uani 1 1 d . . . . .
H87 H -0.195755 0.518562 0.042647 0.053 Uiso 1 1 calc R U . . .
C88 C -0.0755(4) 0.5039(4) 0.1567(4) 0.0431(12) Uani 1 1 d . . . . .
H88 H -0.122638 0.480721 0.180939 0.052 Uiso 1 1 calc R U . . .
C89 C 0.0362(4) 0.5161(4) 0.2025(4) 0.0396(11) Uani 1 1 d . . . . .
H89 H 0.065085 0.501831 0.259429 0.048 Uiso 1 1 calc R U . . .
C90 C 0.2372(4) 0.8177(4) 0.2733(4) 0.0404(11) Uani 1 1 d . . . . .
H90 H 0.164575 0.778068 0.232072 0.048 Uiso 1 1 calc R U . . .
C91 C 0.2522(5) 0.9240(5) 0.3074(4) 0.0527(14) Uani 1 1 d . . . . .
H91 H 0.191806 0.956760 0.289911 0.063 Uiso 1 1 calc R U . . .
C92 C 0.3578(5) 0.9825(4) 0.3682(5) 0.0548(15) Uani 1 1 d . . . . .
H92 H 0.371472 1.056285 0.392557 0.066 Uiso 1 1 calc R U . . .
C93 C 0.4430(5) 0.9314(4) 0.3927(4) 0.0432(12) Uani 1 1 d . . . . .
H93 H 0.515881 0.969388 0.435824 0.052 Uiso 1 1 calc R U . . .
C94 C 0.4196(4) 0.8242(4) 0.3530(3) 0.0353(10) Uani 1 1 d . . . . .
H94 H 0.478597 0.789272 0.368138 0.042 Uiso 1 1 calc R U . . .
C100 C 0.2797(5) 1.0073(4) 0.5660(5) 0.0495(14) Uani 1 1 d . . . . .
H100 H 0.233901 0.939811 0.528752 0.059 Uiso 1 1 calc R U . . .
C101 C 0.2297(5) 1.0917(4) 0.5799(4) 0.0494(14) Uani 1 1 d . . . . .
H101 H 0.151784 1.082503 0.553740 0.059 Uiso 1 1 calc R U . . .
C102 C 0.2940(5) 1.1883(4) 0.6318(4) 0.0490(14) Uani 1 1 d . . . . .
H102 H 0.261736 1.248166 0.643337 0.059 Uiso 1 1 calc R U . . .
C103 C 0.4062(6) 1.1988(4) 0.6677(5) 0.0558(16) Uani 1 1 d . . . . .
H103 H 0.453103 1.265718 0.702655 0.067 Uiso 1 1 calc R U . . .
C104 C 0.4494(5) 1.1092(4) 0.6515(4) 0.0460(13) Uani 1 1 d . . . . .
H104 H 0.527224 1.116949 0.678043 0.055 Uiso 1 1 calc R U . . .
C105 C 0.1743(5) 0.9046(7) 0.7044(5) 0.075(2) Uani 1 1 d . . . . .
H105 H 0.231464 0.932985 0.693047 0.090 Uiso 1 1 calc R U . . .
C106 C 0.0809(6) 0.9459(7) 0.6899(7) 0.091(3) Uani 1 1 d . . . . .
H106 H 0.074656 1.001123 0.669283 0.110 Uiso 1 1 calc R U . . .
C107 C -0.0033(5) 0.9064(6) 0.7057(5) 0.0649(18) Uani 1 1 d . . . . .
H107 H -0.068605 0.933710 0.696794 0.078 Uiso 1 1 calc R U . . .
C108 C 0.0102(5) 0.8271(5) 0.7343(5) 0.0567(16) Uani 1 1 d . . . . .
H108 H -0.046181 0.796541 0.745166 0.068 Uiso 1 1 calc R U . . .
C109 C 0.1071(5) 0.7918(5) 0.7473(5) 0.0589(16) Uani 1 1 d . . . . .
H109 H 0.115528 0.736753 0.768219 0.071 Uiso 1 1 calc R U . . .
C110 C 0.3507(5) 0.6640(5) 0.9177(5) 0.0567(16) Uani 1 1 d . . . . .
H110 H 0.352197 0.600665 0.868448 0.068 Uiso 1 1 calc R U . . .
C111 C 0.3450(5) 0.6613(6) 1.0009(5) 0.0597(17) Uani 1 1 d . . . . .
H111 H 0.341160 0.597777 1.008238 0.072 Uiso 1 1 calc R U . . .
C112 C 0.3448(5) 0.7527(7) 1.0735(5) 0.0653(19) Uani 1 1 d . . . . .
H112 H 0.342858 0.754415 1.133063 0.078 Uiso 1 1 calc R U . . .
C113 C 0.3476(6) 0.8406(7) 1.0579(4) 0.069(2) Uani 1 1 d . . . . .
H113 H 0.348147 0.905284 1.106723 0.083 Uiso 1 1 calc R U . . .
C114 C 0.3496(6) 0.8346(6) 0.9703(5) 0.0638(18) Uani 1 1 d . . . . .
H114 H 0.347284 0.896175 0.959286 0.077 Uiso 1 1 calc R U . . .
N8 N 0.0692(19) 0.3070(18) 0.7295(12) 0.066(4) Uani 0.52(2) 1 d . U P B 1
C66 C 0.1061(17) 0.3904(17) 0.7248(15) 0.065(4) Uani 0.52(2) 1 d . U P B 1
H66 H 0.152941 0.446979 0.785112 0.078 Uiso 0.52(2) 1 calc R U P B 1
C67 C 0.0814(19) 0.4018(17) 0.6381(19) 0.061(4) Uani 0.52(2) 1 d . U P B 1
H67 H 0.108433 0.464544 0.637404 0.073 Uiso 0.52(2) 1 calc R U P B 1
C68 C 0.015(2) 0.317(2) 0.5520(17) 0.064(5) Uani 0.52(2) 1 d . U P B 1
H68 H -0.003307 0.321488 0.490373 0.077 Uiso 0.52(2) 1 calc R U P B 1
C69 C -0.0259(17) 0.2252(19) 0.5518(14) 0.063(5) Uani 0.52(2) 1 d . U P B 1
H69 H -0.072026 0.166013 0.493643 0.075 Uiso 0.52(2) 1 calc R U P B 1
C70 C 0.0083(18) 0.2302(16) 0.6461(15) 0.055(4) Uani 0.52(2) 1 d . U P B 1
H70 H -0.016094 0.168894 0.650551 0.066 Uiso 0.52(2) 1 calc R U P B 1
N14 N -0.0840(5) 0.9774(5) 0.3858(5) 0.0818(19) Uani 1 1 d . . . . .
C95 C -0.0740(6) 0.8767(7) 0.3706(6) 0.079(2) Uani 1 1 d . . . . .
H95 H -0.069209 0.854711 0.421118 0.094 Uiso 1 1 calc R U . . .
C96 C -0.0706(5) 0.8057(6) 0.2831(5) 0.0691(19) Uani 1 1 d . . . . .
H96 H -0.064208 0.736152 0.273880 0.083 Uiso 1 1 calc R U . . .
C97 C -0.0768(6) 0.8384(6) 0.2104(5) 0.0678(19) Uani 1 1 d . . . . .
H97 H -0.073296 0.791978 0.150691 0.081 Uiso 1 1 calc R U . . .
C98 C -0.0882(7) 0.9407(6) 0.2256(6) 0.075(2) Uani 1 1 d . . . . .
H98 H -0.092195 0.964382 0.176212 0.090 Uiso 1 1 calc R U . . .
C99 C -0.0934(6) 1.0053(6) 0.3104(6) 0.080(2) Uani 1 1 d . . . . .
H99 H -0.104206 1.073641 0.318212 0.096 Uiso 1 1 calc R U . . .
N8A N 0.0704(18) 0.2725(15) 0.7135(12) 0.068(5) Uani 0.48(2) 1 d G U P B 2
C70A C 0.0045(15) 0.2159(9) 0.6133(14) 0.061(5) Uani 0.48(2) 1 d G U P B 2
H70A H -0.033135 0.146641 0.590065 0.074 Uiso 0.48(2) 1 calc R U P B 2
C69A C -0.0064(13) 0.2606(16) 0.5470(8) 0.057(5) Uani 0.48(2) 1 d G U P B 2
H69A H -0.051494 0.221918 0.478551 0.068 Uiso 0.48(2) 1 calc R U P B 2
C68A C 0.0486(14) 0.3620(17) 0.5810(15) 0.056(4) Uani 0.48(2) 1 d G U P B 2
H68A H 0.041128 0.392515 0.535755 0.067 Uiso 0.48(2) 1 calc R U P B 2
C67A C 0.1145(13) 0.4186(9) 0.6813(17) 0.059(4) Uani 0.48(2) 1 d G U P B 2
H67A H 0.152110 0.487837 0.704475 0.071 Uiso 0.48(2) 1 calc R U P B 2
C66A C 0.1254(16) 0.3739(14) 0.7475(9) 0.071(6) Uani 0.48(2) 1 d G U P B 2
H66A H 0.170470 0.412561 0.815991 0.086 Uiso 0.48(2) 1 calc R U P B 2

loop_
_atom_site_aniso_label
_atom_site_aniso_U_11
_atom_site_aniso_U_22
_atom_site_aniso_U_33
_atom_site_aniso_U_23
_atom_site_aniso_U_13
_atom_site_aniso_U_12
Fe1 0.0232(3) 0.0168(3) 0.0186(3) 0.0063(2) 0.0102(2) 0.0037(2)
Fe2 0.0237(3) 0.0166(3) 0.0175(3) 0.0072(2) 0.0100(2) 0.0054(2)
Fe3 0.0399(4) 0.0279(3) 0.0394(4) 0.0229(3) 0.0292(3) 0.0202(3)
Na1 0.0394(11) 0.0312(10) 0.0311(9) 0.0127(8) 0.0128(8) 0.0087(8)
Na2 0.0301(10) 0.0288(9) 0.0551(12) 0.0080(9) 0.0202(9) 0.0085(8)
Na3 0.0261(9) 0.0391(10) 0.0426(10) 0.0248(9) 0.0115(8) 0.0074(8)
Na4 0.0334(10) 0.0256(9) 0.0432(10) 0.0177(8) 0.0141(8) 0.0085(8)
Na5 0.0429(11) 0.0355(10) 0.0453(11) 0.0147(9) 0.0305(10) 0.0116(9)
Na6 0.0448(11) 0.0322(10) 0.0346(10) 0.0142(8) 0.0107(9) 0.0016(9)
O1 0.0289(16) 0.0195(14) 0.0263(14) 0.0056(12) 0.0094(13) 0.0077(12)
O2 0.0254(15) 0.0289(15) 0.0269(14) 0.0130(12) 0.0149(12) 0.0075(12)
O3 0.0235(15) 0.0276(15) 0.0273(15) 0.0075(12) 0.0106(12) 0.0044(12)
O4 0.058(2) 0.0407(19) 0.0433(19) 0.0293(16) 0.0361(18) 0.0263(17)
O5 0.0313(16) 0.0236(14) 0.0252(14) 0.0129(12) 0.0169(13) 0.0110(12)
O6 0.0339(16) 0.0206(14) 0.0179(13) 0.0070(11) 0.0057(12) 0.0065(12)
N1 0.0281(18) 0.0157(15) 0.0167(15) 0.0036(12) 0.0111(13) 0.0039(13)
N2 0.0252(17) 0.0154(15) 0.0184(15) 0.0056(12) 0.0119(13) 0.0042(13)
N3 0.0229(16) 0.0151(14) 0.0218(15) 0.0091(12) 0.0119(13) 0.0062(13)
N4 0.0212(17) 0.0214(16) 0.0342(18) 0.0135(15) 0.0124(15) 0.0062(14)
N5 0.0262(18) 0.0192(16) 0.0220(16) 0.0094(13) 0.0086(14) 0.0042(14)
N6 0.0263(18) 0.0218(16) 0.0216(16) 0.0109(13) 0.0093(14) 0.0032(14)
N7 0.050(3) 0.038(2) 0.037(2) 0.0156(19) 0.016(2) 0.008(2)
N9 0.069(3) 0.047(3) 0.059(3) 0.032(2) 0.040(3) 0.026(2)
N10 0.044(3) 0.042(2) 0.039(2) 0.015(2) 0.016(2) 0.006(2)
N11 0.045(3) 0.057(3) 0.065(3) 0.031(2) 0.027(2) 0.019(2)
C80A 0.046(5) 0.048(6) 0.062(6) 0.032(5) 0.036(5) 0.025(5)
C81A 0.061(5) 0.071(6) 0.061(5) 0.052(5) 0.030(4) 0.019(5)
C82A 0.060(5) 0.093(7) 0.062(5) 0.059(5) 0.022(4) 0.022(6)
C83A 0.054(5) 0.097(7) 0.071(5) 0.059(6) 0.022(5) 0.027(6)
C84A 0.037(5) 0.078(7) 0.078(6) 0.054(5) 0.029(5) 0.033(5)
N12 0.033(2) 0.044(2) 0.045(2) 0.026(2) 0.0067(19) 0.0073(19)
N13 0.041(2) 0.036(2) 0.041(2) 0.0200(19) 0.0191(19) 0.0064(19)
N15 0.051(3) 0.028(2) 0.046(2) 0.0202(19) 0.025(2) 0.0149(19)
N16 0.041(3) 0.069(3) 0.048(3) 0.030(2) 0.023(2) 0.017(2)
N17 0.078(4) 0.062(3) 0.048(3) 0.028(2) 0.036(3) 0.041(3)
C1 0.023(2) 0.0182(18) 0.0207(18) 0.0082(15) 0.0090(16) 0.0070(15)
C2 0.033(2) 0.0201(19) 0.0247(19) 0.0081(16) 0.0150(18) 0.0077(17)
C3 0.037(2) 0.0185(19) 0.033(2) 0.0122(17) 0.015(2) 0.0055(17)
C4 0.036(2) 0.022(2) 0.028(2) 0.0144(17) 0.0106(19) 0.0026(17)
C5 0.033(2) 0.0217(19) 0.0226(19) 0.0102(16) 0.0130(17) 0.0067(17)
C6 0.0197(18) 0.0194(18) 0.0194(17) 0.0075(15) 0.0076(15) 0.0045(15)
C7 0.0229(19) 0.0175(17) 0.0185(17) 0.0070(14) 0.0112(15) 0.0042(15)
C8 0.026(2) 0.0168(17) 0.0171(17) 0.0069(14) 0.0112(15) 0.0052(15)
C9 0.025(2) 0.029(2) 0.0254(19) 0.0133(17) 0.0140(17) 0.0090(17)
C9CA 0.041(3) 0.035(3) 0.050(3) 0.013(2) 0.018(3) 0.007(2)
C10 0.034(2) 0.035(2) 0.025(2) 0.0144(18) 0.0173(18) 0.0083(19)
C11 0.034(2) 0.034(2) 0.024(2) 0.0146(18) 0.0116(18) 0.0112(19)
C12 0.025(2) 0.032(2) 0.0244(19) 0.0149(17) 0.0089(17) 0.0084(17)
C13 0.025(2) 0.0174(17) 0.0213(18) 0.0068(15) 0.0117(16) 0.0036(15)
C14 0.025(2) 0.0168(17) 0.0182(17) 0.0073(14) 0.0105(15) 0.0075(15)
C15 0.028(2) 0.0184(17) 0.0190(17) 0.0095(15) 0.0133(16) 0.0092(15)
C16 0.024(2) 0.0196(19) 0.0224(19) 0.0032(16) 0.0108(16) 0.0026(16)
C17 0.026(2) 0.036(2) 0.033(2) 0.0051(19) 0.0177(19) 0.0053(19)
C18 0.031(2) 0.042(3) 0.034(2) -0.003(2) 0.021(2) 0.004(2)
C19 0.029(2) 0.036(3) 0.026(2) -0.0035(19) 0.0139(19) 0.000(2)
C20 0.027(2) 0.0215(19) 0.026(2) 0.0074(16) 0.0129(17) 0.0057(16)
C21 0.0212(19) 0.0173(17) 0.0166(17) 0.0055(14) 0.0069(15) 0.0041(15)
C22 0.029(2) 0.023(2) 0.0226(19) 0.0109(16) 0.0135(17) 0.0070(17)
C23 0.035(2) 0.022(2) 0.033(2) 0.0147(18) 0.0151(19) 0.0126(18)
C24 0.037(2) 0.0190(19) 0.035(2) 0.0133(18) 0.017(2) 0.0085(18)
C25 0.029(2) 0.0210(19) 0.032(2) 0.0127(17) 0.0137(18) 0.0039(17)
C26 0.023(2) 0.0163(18) 0.0231(19) 0.0063(15) 0.0084(16) 0.0034(15)
C27 0.0216(19) 0.0232(19) 0.027(2) 0.0133(16) 0.0106(16) 0.0039(16)
C28 0.0213(19) 0.0221(19) 0.0254(19) 0.0082(16) 0.0124(16) 0.0033(15)
C29 0.038(2) 0.029(2) 0.031(2) 0.0141(19) 0.020(2) 0.0187(19)
C30 0.048(3) 0.052(3) 0.023(2) 0.003(2) 0.009(2) 0.028(3)
C31 0.030(3) 0.038(3) 0.056(4) -0.008(3) 0.011(3) 0.003(2)
C32 0.039(3) 0.035(3) 0.057(3) 0.001(2) 0.024(3) -0.006(2)
C33 0.039(3) 0.027(2) 0.035(2) 0.0071(19) 0.020(2) -0.001(2)
C34 0.0216(19) 0.0195(19) 0.0241(19) 0.0071(16) 0.0085(16) 0.0032(15)
C35 0.032(2) 0.0180(18) 0.0177(17) 0.0053(15) 0.0091(16) 0.0080(16)
C36 0.032(2) 0.026(2) 0.027(2) 0.0113(18) 0.0070(19) 0.0077(19)
C37 0.034(3) 0.028(2) 0.053(3) 0.020(2) 0.002(2) 0.009(2)
C38 0.021(2) 0.033(3) 0.067(4) 0.024(3) 0.002(2) 0.004(2)
C39 0.026(2) 0.026(2) 0.041(2) 0.015(2) 0.007(2) 0.0040(18)
C40 0.027(2) 0.0177(18) 0.0191(18) 0.0034(15) 0.0065(16) 0.0065(16)
C41 0.024(2) 0.0216(19) 0.0222(18) 0.0094(16) 0.0108(16) 0.0085(16)
C42 0.024(2) 0.026(2) 0.030(2) 0.0139(17) 0.0101(17) 0.0037(17)
C43 0.034(2) 0.032(2) 0.034(2) 0.020(2) 0.014(2) 0.0049(19)
C44 0.035(2) 0.033(2) 0.031(2) 0.0214(19) 0.0145(19) 0.0118(19)
C45 0.026(2) 0.029(2) 0.0244(19) 0.0137(17) 0.0099(17) 0.0060(17)
C46 0.025(2) 0.0221(19) 0.0249(19) 0.0123(16) 0.0136(16) 0.0100(16)
C47 0.031(2) 0.026(2) 0.0171(18) 0.0095(16) 0.0119(17) 0.0082(17)
C48 0.025(2) 0.027(2) 0.0208(18) 0.0122(16) 0.0097(16) 0.0045(16)
C49 0.029(2) 0.026(2) 0.0218(19) 0.0138(17) 0.0101(17) 0.0038(17)
C50 0.031(2) 0.033(2) 0.034(2) 0.018(2) 0.016(2) 0.011(2)
C51 0.029(2) 0.052(3) 0.044(3) 0.029(2) 0.016(2) 0.014(2)
C52 0.025(2) 0.038(3) 0.035(2) 0.016(2) 0.0042(19) 0.000(2)
C53 0.032(2) 0.028(2) 0.023(2) 0.0096(17) 0.0090(18) 0.0031(18)
C54 0.026(2) 0.0189(18) 0.0189(17) 0.0060(15) 0.0105(16) 0.0046(15)
C55 0.036(2) 0.0178(18) 0.0210(18) 0.0068(15) 0.0167(18) 0.0039(16)
C56 0.033(2) 0.0177(19) 0.027(2) 0.0055(16) 0.0154(18) 0.0056(17)
C57 0.039(3) 0.026(2) 0.034(2) 0.0064(19) 0.019(2) 0.0086(19)
C58 0.057(3) 0.022(2) 0.044(3) 0.005(2) 0.034(3) 0.011(2)
C59 0.048(3) 0.029(2) 0.028(2) 0.0006(19) 0.022(2) 0.004(2)
C60 0.039(3) 0.025(2) 0.026(2) 0.0043(17) 0.0175(19) 0.0028(19)
C61 0.053(3) 0.047(3) 0.060(4) 0.026(3) 0.030(3) 0.014(3)
C62 0.097(5) 0.050(4) 0.067(4) 0.037(3) 0.045(4) 0.028(4)
C63 0.084(5) 0.069(5) 0.066(4) 0.033(4) 0.022(4) 0.046(4)
C64 0.050(4) 0.076(5) 0.066(4) 0.018(4) 0.023(3) 0.021(4)
C65 0.060(4) 0.042(3) 0.047(3) 0.012(3) 0.028(3) 0.002(3)
C71 0.059(4) 0.049(3) 0.048(3) 0.029(3) 0.028(3) 0.022(3)
C72 0.057(4) 0.050(3) 0.065(4) 0.037(3) 0.027(3) 0.017(3)
C73 0.059(4) 0.042(3) 0.073(4) 0.023(3) 0.041(3) 0.017(3)
C74 0.073(4) 0.059(4) 0.055(4) 0.027(3) 0.042(3) 0.027(3)
C75 0.075(4) 0.051(3) 0.062(4) 0.036(3) 0.041(3) 0.026(3)
C76 0.057(4) 0.046(3) 0.049(3) 0.020(3) 0.022(3) 0.009(3)
C77 0.073(5) 0.059(4) 0.041(3) 0.011(3) 0.014(3) 0.015(4)
C78 0.059(4) 0.055(4) 0.056(4) -0.007(3) -0.001(3) 0.007(3)
C79 0.039(3) 0.047(3) 0.075(4) 0.002(3) 0.018(3) 0.002(3)
C80B 0.055(5) 0.049(5) 0.062(5) 0.032(5) 0.026(5) 0.020(5)
C81B 0.061(5) 0.074(6) 0.066(5) 0.054(4) 0.023(4) 0.027(4)
C82B 0.073(5) 0.100(7) 0.061(5) 0.065(5) 0.016(4) 0.026(6)
C83B 0.063(5) 0.105(7) 0.082(5) 0.061(5) 0.007(5) 0.034(6)
C84B 0.053(5) 0.091(7) 0.076(5) 0.054(5) 0.029(4) 0.035(5)
C85 0.039(3) 0.045(3) 0.045(3) 0.025(2) 0.016(2) 0.008(2)
C86 0.040(3) 0.039(3) 0.034(2) 0.016(2) 0.007(2) 0.009(2)
C87 0.030(3) 0.051(3) 0.041(3) 0.016(2) 0.006(2) 0.011(2)
C88 0.034(3) 0.049(3) 0.047(3) 0.021(3) 0.016(2) 0.010(2)
C89 0.045(3) 0.038(3) 0.037(3) 0.020(2) 0.014(2) 0.011(2)
C90 0.040(3) 0.043(3) 0.040(3) 0.021(2) 0.014(2) 0.011(2)
C91 0.059(4) 0.048(3) 0.055(3) 0.028(3) 0.018(3) 0.022(3)
C92 0.064(4) 0.032(3) 0.062(4) 0.019(3) 0.020(3) 0.010(3)
C93 0.045(3) 0.038(3) 0.046(3) 0.014(2) 0.022(3) 0.006(2)
C94 0.036(3) 0.044(3) 0.034(2) 0.018(2) 0.021(2) 0.011(2)
C100 0.051(3) 0.031(3) 0.075(4) 0.021(3) 0.034(3) 0.016(2)
C101 0.051(3) 0.040(3) 0.068(4) 0.026(3) 0.031(3) 0.019(3)
C102 0.070(4) 0.035(3) 0.057(3) 0.024(3) 0.035(3) 0.026(3)
C103 0.075(5) 0.027(3) 0.067(4) 0.017(3) 0.033(4) 0.012(3)
C104 0.050(3) 0.038(3) 0.048(3) 0.017(2) 0.020(3) 0.012(3)
C105 0.042(4) 0.123(7) 0.096(5) 0.083(5) 0.028(4) 0.017(4)
C106 0.049(4) 0.122(7) 0.139(8) 0.102(6) 0.026(5) 0.026(4)
C107 0.038(3) 0.077(5) 0.080(5) 0.037(4) 0.020(3) 0.016(3)
C108 0.040(3) 0.062(4) 0.068(4) 0.024(3) 0.027(3) 0.004(3)
C109 0.053(4) 0.064(4) 0.081(4) 0.040(4) 0.040(4) 0.017(3)
C110 0.064(4) 0.069(4) 0.062(4) 0.038(3) 0.038(3) 0.038(3)
C111 0.045(3) 0.095(5) 0.062(4) 0.053(4) 0.022(3) 0.029(3)
C112 0.040(3) 0.114(6) 0.046(3) 0.039(4) 0.016(3) 0.023(4)
C113 0.060(4) 0.099(6) 0.038(3) 0.015(4) 0.022(3) 0.021(4)
C114 0.078(5) 0.068(4) 0.060(4) 0.027(3) 0.041(4) 0.035(4)
N8 0.060(7) 0.092(10) 0.047(6) 0.039(6) 0.013(6) 0.017(8)
C66 0.048(8) 0.097(9) 0.057(8) 0.038(7) 0.020(6) 0.019(7)
C67 0.061(9) 0.082(8) 0.059(9) 0.042(7) 0.029(7) 0.030(7)
C68 0.074(10) 0.074(11) 0.068(8) 0.043(8) 0.038(7) 0.043(9)
C69 0.059(8) 0.081(10) 0.048(7) 0.023(7) 0.025(6) 0.033(7)
C70 0.054(7) 0.069(8) 0.044(8) 0.019(6) 0.024(6) 0.020(6)
N14 0.075(4) 0.077(4) 0.075(4) 0.013(4) 0.033(4) -0.005(4)
C95 0.054(4) 0.094(6) 0.078(5) 0.035(5) 0.017(4) 0.008(4)
C96 0.047(4) 0.075(5) 0.071(4) 0.028(4) 0.011(3) 0.011(3)
C97 0.059(4) 0.067(5) 0.071(4) 0.025(4) 0.025(4) 0.003(4)
C98 0.091(6) 0.056(4) 0.092(5) 0.032(4) 0.051(5) 0.010(4)
C99 0.084(6) 0.052(4) 0.102(6) 0.016(4) 0.054(5) -0.008(4)
N8A 0.055(7) 0.091(11) 0.059(8) 0.038(7) 0.018(6) 0.007(8)
C70A 0.053(7) 0.075(9) 0.053(10) 0.021(8) 0.024(8) 0.027(6)
C69A 0.056(8) 0.066(10) 0.054(7) 0.023(8) 0.028(6) 0.024(9)
C68A 0.058(9) 0.063(11) 0.055(9) 0.039(8) 0.017(8) 0.016(8)
C67A 0.051(8) 0.069(8) 0.066(10) 0.037(8) 0.022(7) 0.034(6)
C66A 0.055(9) 0.095(10) 0.058(9) 0.034(8) 0.014(7) 0.012(8)

loop_
_atom_type_symbol
_atom_type_description
_atom_type_scat_dispersion_real
_atom_type_scat_dispersion_imag
_atom_type_scat_source
C C 0.0033 0.0016 'International Tables Vol C Tables 4.2.6.8 and 6.1.1.4'
H H 0.0000 0.0000 'International Tables Vol C Tables 4.2.6.8 and 6.1.1.4'
Fe Fe 0.3463 0.8444 'International Tables Vol C Tables 4.2.6.8 and 6.1.1.4'
N N 0.0061 0.0033 'International Tables Vol C Tables 4.2.6.8 and 6.1.1.4'
Na Na 0.0362 0.0249 'International Tables Vol C Tables 4.2.6.8 and 6.1.1.4'
O O 0.0106 0.0060 'International Tables Vol C Tables 4.2.6.8 and 6.1.1.4'

loop_
_exptl_crystal_face_index_h
_exptl_crystal_face_index_k
_exptl_crystal_face_index_l
_exptl_crystal_face_perp_dist
15 4 3 0.0603
-17 -2 2 0.0216
2 -18 -1 0.1120
-1 -20 9 0.1173
-7 0 21 0.1309
-4 15 7 0.1504
1 20 -8 0.1515
18 2 -14 0.1364
7 -6 -17 0.2054
-14 0 -6 0.0575
17 -5 -11 0.1445
-12 5 -11 0.0719
16 -8 4 0.0468
-8 14 -14 0.1246
11 -16 -1 0.1023
8 -14 14 0.1137
19 1 -10 0.1043
14 6 2 0.0706
16 -3 4 0.0290
11 11 -21 0.1714

loop_
_geom_angle_atom_site_label_1
_geom_angle_atom_site_label_2
_geom_angle_atom_site_label_3
_geom_angle
_geom_angle_site_symmetry_1
_geom_angle_site_symmetry_3
_geom_angle_publ_flag
N6 Fe1 N5 81.36(14) . . ?
N6 Fe1 O5 172.36(13) . . ?
N5 Fe1 O5 91.76(13) . . ?
N6 Fe1 O1 99.25(12) . . ?
N5 Fe1 O1 106.24(12) . . ?
O5 Fe1 O1 85.82(11) . . ?
N6 Fe1 N1 79.13(13) . . ?
N5 Fe1 N1 158.57(13) . . ?
O5 Fe1 N1 107.09(12) . . ?
O1 Fe1 N1 85.68(12) . . ?
N6 Fe1 Fe2 80.12(10) . . ?
N5 Fe1 Fe2 114.33(10) . . ?
O5 Fe1 Fe2 99.88(8) . . ?
O1 Fe1 Fe2 138.72(8) . . ?
N1 Fe1 Fe2 53.42(8) . . ?
N6 Fe1 Fe3 128.31(10) . . ?
N5 Fe1 Fe3 91.20(9) . . ?
O5 Fe1 Fe3 48.03(7) . . ?
O1 Fe1 Fe3 131.56(8) . . ?
N1 Fe1 Fe3 93.94(8) . . ?
Fe2 Fe1 Fe3 56.71(2) . . ?
N6 Fe1 Na5 87.38(11) . . ?
N5 Fe1 Na5 56.94(10) . . ?
O5 Fe1 Na5 91.67(9) . . ?
O1 Fe1 Na5 49.50(9) . . ?
N1 Fe1 Na5 130.35(9) . . ?
Fe2 Fe1 Na5 165.99(5) . . ?
Fe3 Fe1 Na5 129.99(4) . . ?
N6 Fe1 Na4 136.60(10) . . ?
N5 Fe1 Na4 129.20(11) . . ?
O5 Fe1 Na4 50.85(9) . . ?
O1 Fe1 Na4 47.83(9) . . ?
N1 Fe1 Na4 71.98(10) . . ?
Fe2 Fe1 Na4 106.05(4) . . ?
Fe3 Fe1 Na4 86.04(4) . . ?
Na5 Fe1 Na4 87.37(5) . . ?
O6 Fe2 N2 146.94(13) . . ?
O6 Fe2 N1 117.19(12) . . ?
N2 Fe2 N1 80.11(12) . . ?
O6 Fe2 N3 92.94(11) . . ?
N2 Fe2 N3 73.29(12) . . ?
N1 Fe2 N3 149.86(12) . . ?
O6 Fe2 Fe1 111.00(9) . . ?
N2 Fe2 Fe1 102.04(10) . . ?
N1 Fe2 Fe1 56.55(9) . . ?
N3 Fe2 Fe1 115.41(8) . . ?
O6 Fe2 Fe3 128.42(9) . . ?
N2 Fe2 Fe3 64.87(10) . . ?
N1 Fe2 Fe3 105.02(10) . . ?
N3 Fe2 Fe3 50.63(8) . . ?
Fe1 Fe2 Fe3 68.78(2) . . ?
O6 Fe2 Na6 37.43(9) . . ?
N2 Fe2 Na6 151.14(10) . . ?
N1 Fe2 Na6 126.16(9) . . ?
N3 Fe2 Na6 78.12(8) . . ?
Fe1 Fe2 Na6 86.58(4) . . ?
Fe3 Fe2 Na6 93.83(4) . . ?
O2 Fe3 N4 124.68(13) . . ?
O2 Fe3 N3 104.93(12) . . ?
N4 Fe3 N3 78.30(13) . . ?
O2 Fe3 O5 92.38(11) . . ?
N4 Fe3 O5 105.08(12) . . ?
N3 Fe3 O5 156.44(12) . . ?
O2 Fe3 Fe2 132.14(8) . . ?
N4 Fe3 Fe2 97.70(10) . . ?
N3 Fe3 Fe2 59.24(9) . . ?
O5 Fe3 Fe2 97.29(8) . . ?
O2 Fe3 Fe1 134.94(8) . . ?
N4 Fe3 Fe1 90.13(10) . . ?
N3 Fe3 Fe1 110.03(9) . . ?
O5 Fe3 Fe1 47.43(8) . . ?
Fe2 Fe3 Fe1 54.51(2) . . ?
O2 Fe3 Na2 55.95(9) . . ?
N4 Fe3 Na2 70.92(11) . . ?
N3 Fe3 Na2 80.53(10) . . ?
O5 Fe3 Na2 122.84(9) . . ?
Fe2 Fe3 Na2 139.76(5) . . ?
Fe1 Fe3 Na2 156.39(5) . . ?
O2 Fe3 Na3 39.53(8) . . ?
N4 Fe3 Na3 101.65(11) . . ?
N3 Fe3 Na3 136.56(9) . . ?
O5 Fe3 Na3 66.37(8) . . ?
Fe2 Fe3 Na3 157.33(4) . . ?
Fe1 Fe3 Na3 113.41(4) . . ?
Na2 Fe3 Na3 59.47(5) . . ?
O3 Na1 N9 123.19(14) . . ?
O3 Na1 N10 87.54(14) . . ?
N9 Na1 N10 92.32(17) . . ?
O3 Na1 C22 87.19(12) . . ?
N9 Na1 C22 116.05(17) . . ?
N10 Na1 C22 148.84(15) . . ?
O3 Na1 C23 116.32(13) . . ?
N9 Na1 C23 98.08(16) . . ?
N10 Na1 C23 141.21(15) . . ?
C22 Na1 C23 29.15(12) . . ?
O3 Na1 C20 26.37(11) . . ?
N9 Na1 C20 107.24(15) . . ?
N10 Na1 C20 110.16(15) . . ?
C22 Na1 C20 74.99(12) . . ?
C23 Na1 C20 102.20(13) . . ?
O3 Na1 C21 70.77(11) . . ?
N9 Na1 C21 144.50(17) . . ?
N10 Na1 C21 122.25(14) . . ?
C22 Na1 C21 28.46(11) . . ?
C23 Na1 C21 50.56(12) . . ?
C20 Na1 C21 70.55(11) . . ?
O3 Na1 C24 127.89(13) . . ?
N9 Na1 C24 103.75(15) . . ?
N10 Na1 C24 113.75(15) . . ?
C22 Na1 C24 49.68(12) . . ?
C23 Na1 C24 27.46(12) . . ?
C20 Na1 C24 124.14(13) . . ?
C21 Na1 C24 57.49(11) . . ?
O3 Na1 C25 109.48(12) . . ?
N9 Na1 C25 126.88(15) . . ?
N10 Na1 C25 96.48(14) . . ?
C22 Na1 C25 56.86(12) . . ?
C23 Na1 C25 48.17(12) . . ?
C20 Na1 C25 118.11(12) . . ?
C21 Na1 C25 48.32(11) . . ?
C24 Na1 C25 26.85(12) . . ?
O3 Na1 C26 83.31(11) . . ?
N9 Na1 C26 151.57(15) . . ?
N10 Na1 C26 99.55(14) . . ?
C22 Na1 C26 49.33(11) . . ?
C23 Na1 C26 57.19(12) . . ?
C20 Na1 C26 92.83(11) . . ?
C21 Na1 C26 27.85(10) . . ?
C24 Na1 C26 47.82(11) . . ?
C25 Na1 C26 26.45(10) . . ?
O3 Na1 Na2 39.71(8) . . ?
N9 Na1 Na2 144.78(14) . . ?
N10 Na1 Na2 61.86(11) . . ?
C22 Na1 Na2 95.87(11) . . ?
C23 Na1 Na2 117.09(11) . . ?
C20 Na1 Na2 65.36(10) . . ?
C21 Na1 Na2 68.32(9) . . ?
C24 Na1 Na2 108.42(10) . . ?
C25 Na1 Na2 82.23(10) . . ?
C26 Na1 Na2 62.06(9) . . ?
O3 Na2 O4 166.93(16) . . ?
O3 Na2 N11 93.08(15) . . ?
O4 Na2 N11 99.90(16) . . ?
O3 Na2 O2 100.72(12) . . ?
O4 Na2 O2 79.20(12) . . ?
N11 Na2 O2 97.66(15) . . ?
O3 Na2 Fe3 96.79(10) . . ?
O4 Na2 Fe3 74.17(10) . . ?
N11 Na2 Fe3 140.22(14) . . ?
O2 Na2 Fe3 42.64(7) . . ?
O3 Na2 C29 148.78(15) . . ?
O4 Na2 C29 24.10(12) . . ?
N11 Na2 C29 105.04(15) . . ?
O2 Na2 C29 101.77(12) . . ?
Fe3 Na2 C29 85.47(10) . . ?
O3 Na2 N4 100.12(12) . . ?
O4 Na2 N4 66.86(12) . . ?
N11 Na2 N4 166.68(15) . . ?
O2 Na2 N4 81.72(10) . . ?
Fe3 Na2 N4 40.08(7) . . ?
C29 Na2 N4 62.35(11) . . ?
O3 Na2 C13 80.92(12) . . ?
O4 Na2 C13 102.00(13) . . ?
N11 Na2 C13 83.33(15) . . ?
O2 Na2 C13 25.20(9) . . ?
Fe3 Na2 C13 60.57(8) . . ?
C29 Na2 C13 125.67(12) . . ?
N4 Na2 C13 100.42(11) . . ?
O3 Na2 Na3 143.63(12) . . ?
O4 Na2 Na3 42.10(9) . . ?
N11 Na2 Na3 80.64(13) . . ?
O2 Na2 Na3 45.80(8) . . ?
Fe3 Na2 Na3 68.76(5) . . ?
C29 Na2 Na3 65.87(10) . . ?
N4 Na2 Na3 89.66(9) . . ?
C13 Na2 Na3 62.82(9) . . ?
O3 Na2 Na1 41.85(9) . . ?
O4 Na2 Na1 129.80(11) . . ?
N11 Na2 Na1 110.49(13) . . ?
O2 Na2 Na1 131.91(10) . . ?
Fe3 Na2 Na1 102.30(7) . . ?
C29 Na2 Na1 107.15(11) . . ?
N4 Na2 Na1 78.88(9) . . ?
C13 Na2 Na1 119.98(10) . . ?
Na3 Na2 Na1 168.49(8) . . ?
O4 Na3 O2 84.37(13) . . ?
O4 Na3 N12 96.60(15) . . ?
O2 Na3 N12 158.70(15) . . ?
O4 Na3 N13 168.60(15) . . ?
O2 Na3 N13 94.53(13) . . ?
N12 Na3 N13 88.55(15) . . ?
O4 Na3 C36 95.17(13) . . ?
O2 Na3 C36 103.04(13) . . ?
N12 Na3 C36 98.07(15) . . ?
N13 Na3 C36 73.98(14) . . ?
O4 Na3 C35 74.36(12) . . ?
O2 Na3 C35 84.68(12) . . ?
N12 Na3 C35 116.15(15) . . ?
N13 Na3 C35 94.23(13) . . ?
C36 Na3 C35 26.51(11) . . ?
O4 Na3 Na2 44.41(10) . . ?
O2 Na3 Na2 49.53(9) . . ?
N12 Na3 Na2 118.63(13) . . ?
N13 Na3 Na2 140.07(12) . . ?
C36 Na3 Na2 124.69(11) . . ?
C35 Na3 Na2 98.19(10) . . ?
O4 Na3 Fe3 63.55(11) . . ?
O2 Na3 Fe3 33.52(7) . . ?
N12 Na3 Fe3 159.30(12) . . ?
N13 Na3 Fe3 109.96(11) . . ?
C36 Na3 Fe3 79.08(10) . . ?
C35 Na3 Fe3 55.20(9) . . ?
Na2 Na3 Fe3 51.77(5) . . ?
O1 Na4 O5 75.35(10) . . ?
O1 Na4 N15 100.12(14) . . ?
O5 Na4 N15 133.56(15) . . ?
O1 Na4 C1 85.90(12) . . ?
O5 Na4 C1 90.14(12) . . ?
N15 Na4 C1 136.14(15) . . ?
O1 Na4 C2 91.83(12) . . ?
O5 Na4 C2 118.98(13) . . ?
N15 Na4 C2 107.25(15) . . ?
C1 Na4 C2 28.90(11) . . ?
O1 Na4 C35 73.13(11) . . ?
O5 Na4 C35 25.59(10) . . ?
N15 Na4 C35 108.19(15) . . ?
C1 Na4 C35 115.04(13) . . ?
C2 Na4 C35 143.36(13) . . ?
O1 Na4 C36 88.31(13) . . ?
O5 Na4 C36 49.70(12) . . ?
N15 Na4 C36 84.38(15) . . ?
C1 Na4 C36 139.44(13) . . ?
C2 Na4 C36 168.14(13) . . ?
C35 Na4 C36 26.52(11) . . ?
O1 Na4 C56 23.76(10) . . ?
O5 Na4 C56 97.24(12) . . ?
N15 Na4 C56 91.78(14) . . ?
C1 Na4 C56 76.51(12) . . ?
C2 Na4 C56 73.00(12) . . ?
C35 Na4 C56 96.86(12) . . ?
C36 Na4 C56 109.73(13) . . ?
O1 Na4 Fe1 43.76(8) . . ?
O5 Na4 Fe1 42.09(7) . . ?
N15 Na4 Fe1 141.93(12) . . ?
C1 Na4 Fe1 65.30(9) . . ?
C2 Na4 Fe1 88.72(10) . . ?
C35 Na4 Fe1 57.14(9) . . ?
C36 Na4 Fe1 83.18(10) . . ?
C56 Na4 Fe1 59.45(8) . . ?
O1 Na5 N17 131.27(18) . . ?
O1 Na5 N16 112.99(16) . . ?
N17 Na5 N16 86.95(17) . . ?
O1 Na5 N5 83.87(11) . . ?
N17 Na5 N5 106.31(15) . . ?
N16 Na5 N5 143.56(16) . . ?
O1 Na5 C56 24.41(10) . . ?
N17 Na5 C56 107.89(17) . . ?
N16 Na5 C56 110.00(16) . . ?
N5 Na5 C56 98.17(12) . . ?
O1 Na5 Fe1 43.99(7) . . ?
N17 Na5 Fe1 126.01(14) . . ?
N16 Na5 Fe1 146.74(14) . . ?
N5 Na5 Fe1 40.02(8) . . ?
C56 Na5 Fe1 59.74(8) . . ?
O1 Na5 C40 89.29(11) . . ?
N17 Na5 C40 134.07(17) . . ?
N16 Na5 C40 96.43(15) . . ?
N5 Na5 C40 49.95(11) . . ?
C56 Na5 C40 113.62(12) . . ?
Fe1 Na5 C40 65.09(8) . . ?
O6 Na6 N7 109.58(16) . . ?
O6 Na6 C26 94.72(12) . . ?
N7 Na6 C26 127.43(15) . . ?
O6 Na6 C46 79.45(12) . . ?
N7 Na6 C46 115.89(14) . . ?
C26 Na6 C46 113.96(13) . . ?
O6 Na6 C41 99.92(13) . . ?
N7 Na6 C41 126.73(15) . . ?
C26 Na6 C41 91.60(13) . . ?
C46 Na6 C41 29.28(11) . . ?
O6 Na6 C25 119.24(12) . . ?
N7 Na6 C25 102.45(14) . . ?
C26 Na6 C25 28.39(11) . . ?
C46 Na6 C25 128.68(14) . . ?
C41 Na6 C25 100.10(13) . . ?
O6 Na6 C21 70.74(11) . . ?
N7 Na6 C21 120.39(15) . . ?
C26 Na6 C21 28.80(11) . . ?
C46 Na6 C21 122.18(13) . . ?
C41 Na6 C21 110.75(12) . . ?
C25 Na6 C21 48.51(11) . . ?
O6 Na6 Fe2 31.65(8) . . ?
N7 Na6 Fe2 140.94(13) . . ?
C26 Na6 Fe2 71.03(9) . . ?
C46 Na6 Fe2 71.92(9) . . ?
C41 Na6 Fe2 79.91(9) . . ?
C25 Na6 Fe2 99.22(9) . . ?
C21 Na6 Fe2 56.66(8) . . ?
C56 O1 Fe1 121.1(3) . . ?
C56 O1 Na4 112.7(2) . . ?
Fe1 O1 Na4 88.41(11) . . ?
C56 O1 Na5 109.3(2) . . ?
Fe1 O1 Na5 86.50(11) . . ?
Na4 O1 Na5 133.54(15) . . ?
C13 O2 Fe3 128.0(3) . . ?
C13 O2 Na3 125.0(2) . . ?
Fe3 O2 Na3 106.94(12) . . ?
C13 O2 Na2 103.2(2) . . ?
Fe3 O2 Na2 81.42(11) . . ?
Na3 O2 Na2 84.67(11) . . ?
C20 O3 Na2 153.2(3) . . ?
C20 O3 Na1 102.9(3) . . ?
Na2 O3 Na1 98.44(13) . . ?
C29 O4 Na3 153.6(3) . . ?
C29 O4 Na2 110.5(3) . . ?
Na3 O4 Na2 93.48(14) . . ?
C35 O5 Fe1 115.8(2) . . ?
C35 O5 Fe3 125.5(2) . . ?
Fe1 O5 Fe3 84.54(11) . . ?
C35 O5 Na4 105.0(2) . . ?
Fe1 O5 Na4 87.05(11) . . ?
Fe3 O5 Na4 127.15(14) . . ?
C49 O6 Fe2 112.4(2) . . ?
C49 O6 Na6 125.6(2) . . ?
Fe2 O6 Na6 110.92(14) . . ?
C1 N1 C54 117.8(3) . . ?
C1 N1 Fe2 112.2(2) . . ?
C54 N1 Fe2 123.9(2) . . ?
C1 N1 Fe1 122.6(3) . . ?
C54 N1 Fe1 101.2(2) . . ?
Fe2 N1 Fe1 70.03(10) . . ?
C6 N2 C7 120.0(3) . . ?
C6 N2 Fe2 116.5(2) . . ?
C7 N2 Fe2 117.9(2) . . ?
C21 N3 C14 120.0(3) . . ?
C21 N3 Fe3 116.2(2) . . ?
C14 N3 Fe3 122.9(2) . . ?
C21 N3 Fe2 113.2(2) . . ?
C14 N3 Fe2 96.1(2) . . ?
Fe3 N3 Fe2 70.13(9) . . ?
C26 N4 C27 115.3(3) . . ?
C26 N4 Fe3 116.5(3) . . ?
C27 N4 Fe3 127.8(3) . . ?
C26 N4 Na2 92.2(2) . . ?
C27 N4 Na2 115.3(2) . . ?
Fe3 N4 Na2 69.00(10) . . ?
C41 N5 C34 119.1(3) . . ?
C41 N5 Fe1 113.8(3) . . ?
C34 N5 Fe1 123.6(2) . . ?
C41 N5 Na5 103.0(2) . . ?
C34 N5 Na5 102.2(2) . . ?
Fe1 N5 Na5 83.05(12) . . ?
C46 N6 C47 124.1(3) . . ?
C46 N6 Fe1 116.1(3) . . ?
C47 N6 Fe1 119.7(2) . . ?
C65 N7 C61 115.8(5) . . ?
C65 N7 Na6 114.9(4) . . ?
C61 N7 Na6 129.4(4) . . ?
C71 N9 C75 115.6(5) . . ?
C71 N9 Na1 121.3(4) . . ?
C75 N9 Na1 122.1(4) . . ?
C9CA N10 C76 116.1(5) . . ?
C9CA N10 Na1 134.0(4) . . ?
C76 N10 Na1 107.8(4) . . ?
C84B N11 C80B 111.8(11) . . ?
C80A N11 C84A 120.0 . . ?
C84B N11 Na2 131.8(8) . . ?
C80B N11 Na2 114.1(8) . . ?
C80A N11 Na2 112.4(4) . . ?
C84A N11 Na2 127.6(4) . . ?
N11 C80A C81A 120.0 . . ?
C82A C81A C80A 120.0 . . ?
C81A C82A C83A 120.0 . . ?
C82A C83A C84A 120.0 . . ?
C83A C84A N11 120.0 . . ?
C89 N12 C85 116.0(4) . . ?
C89 N12 Na3 110.6(3) . . ?
C85 N12 Na3 132.1(3) . . ?
C90 N13 C94 116.9(4) . . ?
C90 N13 Na3 126.0(3) . . ?
C94 N13 Na3 112.6(3) . . ?
C104 N15 C100 115.6(5) . . ?
C104 N15 Na4 115.5(4) . . ?
C100 N15 Na4 128.7(3) . . ?
C105 N16 C109 115.3(5) . . ?
C105 N16 Na5 121.0(4) . . ?
C109 N16 Na5 123.7(4) . . ?
C114 N17 C110 114.9(5) . . ?
C114 N17 Na5 118.9(4) . . ?
C110 N17 Na5 126.1(4) . . ?
N1 C1 C2 125.9(3) . . ?
N1 C1 C6 115.9(3) . . ?
C2 C1 C6 118.2(3) . . ?
N1 C1 Na4 94.6(2) . . ?
C2 C1 Na4 81.7(2) . . ?
C6 C1 Na4 96.2(2) . . ?
C3 C2 C1 121.6(4) . . ?
C3 C2 Na4 103.1(3) . . ?
C1 C2 Na4 69.4(2) . . ?
C4 C3 C2 119.6(4) . . ?
C3 C4 C5 120.2(4) . . ?
C6 C5 C4 121.7(4) . . ?
N2 C6 C5 126.5(3) . . ?
N2 C6 C1 114.7(3) . . ?
C5 C6 C1 118.6(3) . . ?
N2 C7 C8 117.0(3) . . ?
N2 C7 C14 105.2(3) . . ?
C8 C7 C14 115.0(3) . . ?
C9 C8 C13 118.4(3) . . ?
C9 C8 C7 116.3(3) . . ?
C13 C8 C7 125.3(3) . . ?
C10 C9 C8 123.0(4) . . ?
N10 C9CA C79 123.9(6) . . ?
C9 C10 C11 118.6(4) . . ?
C10 C11 C12 119.9(4) . . ?
C11 C12 C13 121.8(4) . . ?
O2 C13 C12 117.8(4) . . ?
O2 C13 C8 124.0(3) . . ?
C12 C13 C8 118.2(3) . . ?
O2 C13 Na2 51.59(18) . . ?
C12 C13 Na2 102.6(3) . . ?
C8 C13 Na2 114.1(2) . . ?
N3 C14 C15 118.2(3) . . ?
N3 C14 C7 106.7(3) . . ?
C15 C14 C7 111.3(3) . . ?
C16 C15 C20 119.4(3) . . ?
C16 C15 C14 115.1(3) . . ?
C20 C15 C14 125.4(3) . . ?
C17 C16 C15 123.2(4) . . ?
C18 C17 C16 117.7(4) . . ?
C17 C18 C19 120.7(4) . . ?
C18 C19 C20 123.2(4) . . ?
O3 C20 C15 124.6(3) . . ?
O3 C20 C19 119.6(4) . . ?
C15 C20 C19 115.7(4) . . ?
O3 C20 Na1 50.8(2) . . ?
C15 C20 Na1 115.7(3) . . ?
C19 C20 Na1 102.4(3) . . ?
N3 C21 C22 126.3(4) . . ?
N3 C21 C26 114.2(3) . . ?
C22 C21 C26 119.5(4) . . ?
N3 C21 Na1 117.9(2) . . ?
C22 C21 Na1 70.9(2) . . ?
C26 C21 Na1 83.5(2) . . ?
N3 C21 Na6 111.6(2) . . ?
C22 C21 Na6 89.1(2) . . ?
C26 C21 Na6 66.4(2) . . ?
Na1 C21 Na6 129.30(14) . . ?
C21 C22 C23 120.7(4) . . ?
C21 C22 Na1 80.7(2) . . ?
C23 C22 Na1 76.6(2) . . ?
C24 C23 C22 120.2(4) . . ?
C24 C23 Na1 81.8(3) . . ?
C22 C23 Na1 74.3(2) . . ?
C23 C24 C25 120.5(4) . . ?
C23 C24 Na1 70.7(3) . . ?
C25 C24 Na1 81.1(3) . . ?
C24 C25 C26 121.8(4) . . ?
C24 C25 Na6 89.8(3) . . ?
C26 C25 Na6 69.2(2) . . ?
C24 C25 Na1 72.1(2) . . ?
C26 C25 Na1 78.3(2) . . ?
Na6 C25 Na1 126.11(15) . . ?
N4 C26 C25 128.1(4) . . ?
N4 C26 C21 114.8(3) . . ?
C25 C26 C21 117.1(4) . . ?
N4 C26 Na6 102.0(2) . . ?
C25 C26 Na6 82.4(2) . . ?
C21 C26 Na6 84.8(2) . . ?
N4 C26 Na1 126.0(3) . . ?
C25 C26 Na1 75.2(2) . . ?
C21 C26 Na1 68.7(2) . . ?
Na6 C26 Na1 131.15(16) . . ?
N4 C27 C28 114.9(3) . . ?
N4 C27 C34 114.5(3) . . ?
C28 C27 C34 112.3(3) . . ?
C33 C28 C29 118.8(4) . . ?
C33 C28 C27 118.1(4) . . ?
C29 C28 C27 123.1(4) . . ?
O4 C29 C30 122.2(4) . . ?
O4 C29 C28 122.1(4) . . ?
C30 C29 C28 115.7(4) . . ?
O4 C29 Na2 45.4(2) . . ?
C30 C29 Na2 115.8(3) . . ?
C28 C29 Na2 106.9(3) . . ?
C31 C30 C29 123.2(5) . . ?
C32 C31 C30 120.3(5) . . ?
C31 C32 C33 118.0(5) . . ?
C28 C33 C32 123.9(5) . . ?
N5 C34 C40 109.9(3) . . ?
N5 C34 C27 112.0(3) . . ?
C40 C34 C27 117.8(3) . . ?
O5 C35 C36 118.3(4) . . ?
O5 C35 C40 122.6(4) . . ?
C36 C35 C40 119.1(4) . . ?
O5 C35 Na4 49.43(18) . . ?
C36 C35 Na4 77.4(3) . . ?
C40 C35 Na4 148.1(3) . . ?
O5 C35 Na3 85.9(2) . . ?
C36 C35 Na3 72.6(2) . . ?
C40 C35 Na3 111.6(2) . . ?
Na4 C35 Na3 99.15(13) . . ?
C37 C36 C35 121.7(4) . . ?
C37 C36 Na3 107.8(3) . . ?
C35 C36 Na3 80.9(2) . . ?
C37 C36 Na4 147.8(3) . . ?
C35 C36 Na4 76.1(3) . . ?
Na3 C36 Na4 101.13(15) . . ?
C36 C37 C38 119.8(5) . . ?
C37 C38 C39 118.7(5) . . ?
C40 C39 C38 122.9(4) . . ?
C39 C40 C35 117.8(4) . . ?
C39 C40 C34 118.2(4) . . ?
C35 C40 C34 124.0(4) . . ?
C39 C40 Na5 98.0(3) . . ?
C35 C40 Na5 88.8(2) . . ?
C34 C40 Na5 81.0(2) . . ?
N5 C41 C42 127.7(4) . . ?
N5 C41 C46 114.2(3) . . ?
C42 C41 C46 118.1(4) . . ?
N5 C41 Na6 108.2(2) . . ?
C42 C41 Na6 87.4(3) . . ?
C46 C41 Na6 73.1(2) . . ?
C41 C42 C43 121.0(4) . . ?
C44 C43 C42 120.6(4) . . ?
C43 C44 C45 119.9(4) . . ?
C46 C45 C44 120.9(4) . . ?
N6 C46 C45 127.2(4) . . ?
N6 C46 C41 113.6(3) . . ?
C45 C46 C41 119.2(4) . . ?
N6 C46 Na6 102.0(2) . . ?
C45 C46 Na6 89.4(2) . . ?
C41 C46 Na6 77.6(2) . . ?
N6 C47 C48 118.7(3) . . ?
N6 C47 C54 104.1(3) . . ?
C48 C47 C54 111.2(3) . . ?
C53 C48 C49 117.7(4) . . ?
C53 C48 C47 115.9(4) . . ?
C49 C48 C47 126.1(4) . . ?
O6 C49 C50 119.0(4) . . ?
O6 C49 C48 123.1(4) . . ?
C50 C49 C48 117.9(4) . . ?
C51 C50 C49 122.4(4) . . ?
C50 C51 C52 120.2(4) . . ?
C53 C52 C51 117.7(4) . . ?
C52 C53 C48 124.1(4) . . ?
N1 C54 C55 117.5(3) . . ?
N1 C54 C47 108.1(3) . . ?
C55 C54 C47 108.9(3) . . ?
C60 C55 C56 119.0(4) . . ?
C60 C55 C54 116.0(4) . . ?
C56 C55 C54 125.0(3) . . ?
O1 C56 C57 118.5(4) . . ?
O1 C56 C55 123.4(4) . . ?
C57 C56 C55 118.1(4) . . ?
O1 C56 Na5 46.25(19) . . ?
C57 C56 Na5 92.7(3) . . ?
C55 C56 Na5 130.9(3) . . ?
O1 C56 Na4 43.57(18) . . ?
C57 C56 Na4 114.2(3) . . ?
C55 C56 Na4 109.3(2) . . ?
Na5 C56 Na4 88.04(12) . . ?
C58 C57 C56 121.3(5) . . ?
C59 C58 C57 120.6(4) . . ?
C58 C59 C60 118.4(4) . . ?
C55 C60 C59 122.5(5) . . ?
N7 C61 C62 123.7(6) . . ?
C61 C62 C63 119.1(6) . . ?
C62 C63 C64 118.9(6) . . ?
C63 C64 C65 118.1(6) . . ?
N7 C65 C64 124.4(6) . . ?
N9 C71 C72 123.9(5) . . ?
C71 C72 C73 119.3(5) . . ?
C72 C73 C74 117.3(5) . . ?
C75 C74 C73 119.3(6) . . ?
C74 C75 N9 124.6(6) . . ?
N10 C76 C77 124.0(6) . . ?
C76 C77 C78 119.0(6) . . ?
C77 C78 C79 117.9(6) . . ?
C9CA C79 C78 119.1(6) . . ?
N11 C80B C81B 126.4(13) . . ?
C82B C81B C80B 120.3(13) . . ?
C81B C82B C83B 116.9(13) . . ?
C82B C83B C84B 115.3(13) . . ?
N11 C84B C83B 129.3(14) . . ?
N12 C85 C86 124.1(5) . . ?
C85 C86 C87 118.1(5) . . ?
C86 C87 C88 119.4(5) . . ?
C89 C88 C87 119.0(5) . . ?
N12 C89 C88 123.4(5) . . ?
N13 C90 C91 124.2(5) . . ?
C90 C91 C92 118.3(6) . . ?
C93 C92 C91 118.8(5) . . ?
C94 C93 C92 118.5(5) . . ?
N13 C94 C93 123.5(5) . . ?
N15 C100 C101 124.2(5) . . ?
C102 C101 C100 118.5(6) . . ?
C101 C102 C103 119.2(5) . . ?
C102 C103 C104 118.3(5) . . ?
N15 C104 C103 124.1(6) . . ?
N16 C105 C106 124.3(6) . . ?
C107 C106 C105 119.2(7) . . ?
C108 C107 C106 117.6(6) . . ?
C107 C108 C109 118.6(6) . . ?
N16 C109 C108 125.0(6) . . ?
N17 C110 C111 124.7(6) . . ?
C110 C111 C112 118.3(7) . . ?
C113 C112 C111 118.3(6) . . ?
C112 C113 C114 119.0(7) . . ?
N17 C114 C113 124.7(7) . . ?
C70 N8 C66 116.6(16) . . ?
N8 C66 C67 124.0(17) . . ?
C66 C67 C68 116.2(17) . . ?
C67 C68 C69 122.6(18) . . ?
C70 C69 C68 111.9(19) . . ?
N8 C70 C69 128.7(19) . . ?
C99 N14 C95 117.2(7) . . ?
N14 C95 C96 122.1(8) . . ?
C97 C96 C95 118.6(7) . . ?
C96 C97 C98 119.3(7) . . ?
C99 C98 C97 119.7(8) . . ?
C98 C99 N14 123.1(8) . . ?
C70A N8A C66A 120.0 . . ?
N8A C70A C69A 120.0 . . ?
C68A C69A C70A 120.0 . . ?
C69A C68A C67A 120.0 . . ?
C66A C67A C68A 120.0 . . ?
C67A C66A N8A 120.0 . . ?

loop_
_geom_bond_atom_site_label_1
_geom_bond_atom_site_label_2
_geom_bond_distance
_geom_bond_site_symmetry_2
_geom_bond_publ_flag
Fe1 N6 1.961(3) . ?
Fe1 N5 1.984(3) . ?
Fe1 O5 2.067(3) . ?
Fe1 O1 2.131(3) . ?
Fe1 N1 2.166(3) . ?
Fe1 Fe2 2.4405(7) . ?
Fe1 Fe3 2.7942(7) . ?
Fe1 Na5 3.0621(18) . ?
Fe1 Na4 3.0797(19) . ?
Fe2 O6 1.944(3) . ?
Fe2 N2 1.998(3) . ?
Fe2 N1 2.085(3) . ?
Fe2 N3 2.289(3) . ?
Fe2 Fe3 2.5054(9) . ?
Fe2 Na6 3.461(2) . ?
Fe3 O2 2.027(3) . ?
Fe3 N4 2.041(3) . ?
Fe3 N3 2.060(3) . ?
Fe3 O5 2.087(3) . ?
Fe3 Na2 2.960(2) . ?
Fe3 Na3 3.5116(19) . ?
Na1 O3 2.272(4) . ?
Na1 N9 2.457(5) . ?
Na1 N10 2.496(5) . ?
Na1 C22 2.778(4) . ?
Na1 C23 2.807(5) . ?
Na1 C20 2.859(4) . ?
Na1 C21 2.902(4) . ?
Na1 C24 2.943(5) . ?
Na1 C25 3.056(4) . ?
Na1 C26 3.095(4) . ?
Na1 Na2 3.368(3) . ?
Na2 O3 2.175(3) . ?
Na2 O4 2.275(4) . ?
Na2 N11 2.428(5) . ?
Na2 O2 2.480(3) . ?
Na2 C29 2.993(5) . ?
Na2 N4 2.996(4) . ?
Na2 C13 3.081(4) . ?
Na2 Na3 3.245(3) . ?
Na3 O4 2.180(4) . ?
Na3 O2 2.337(3) . ?
Na3 N12 2.457(4) . ?
Na3 N13 2.528(4) . ?
Na3 C36 2.990(5) . ?
Na3 C35 3.094(4) . ?
Na4 O1 2.284(3) . ?
Na4 O5 2.392(3) . ?
Na4 N15 2.413(4) . ?
Na4 C1 2.734(4) . ?
Na4 C2 2.890(5) . ?
Na4 C35 3.041(4) . ?
Na4 C36 3.057(5) . ?
Na4 C56 3.057(5) . ?
Na5 O1 2.333(3) . ?
Na5 N17 2.444(5) . ?
Na5 N16 2.458(5) . ?
Na5 N5 2.585(4) . ?
Na5 C56 3.047(5) . ?
Na5 C40 3.096(4) . ?
Na6 O6 2.252(3) . ?
Na6 N7 2.402(5) . ?
Na6 C26 2.769(4) . ?
Na6 C46 2.843(4) . ?
Na6 C41 2.902(4) . ?
Na6 C25 2.935(5) . ?
Na6 C21 3.008(4) . ?
O1 C56 1.335(5) . ?
O2 C13 1.347(4) . ?
O3 C20 1.303(5) . ?
O4 C29 1.304(5) . ?
O5 C35 1.360(5) . ?
O6 C49 1.334(5) . ?
N1 C1 1.401(5) . ?
N1 C54 1.474(5) . ?
N2 C6 1.380(5) . ?
N2 C7 1.468(4) . ?
N3 C21 1.369(5) . ?
N3 C14 1.450(5) . ?
N4 C26 1.367(5) . ?
N4 C27 1.460(5) . ?
N5 C41 1.388(5) . ?
N5 C34 1.464(5) . ?
N6 C46 1.365(5) . ?
N6 C47 1.457(5) . ?
N7 C65 1.329(7) . ?
N7 C61 1.335(7) . ?
N9 C71 1.332(7) . ?
N9 C75 1.361(7) . ?
N10 C9CA 1.320(6) . ?
N10 C76 1.350(7) . ?
N11 C84B 1.277(16) . ?
N11 C80B 1.284(15) . ?
N11 C80A 1.3900 . ?
N11 C84A 1.3900 . ?
C80A C81A 1.3900 . ?
C81A C82A 1.3900 . ?
C82A C83A 1.3900 . ?
C83A C84A 1.3900 . ?
N12 C89 1.346(6) . ?
N12 C85 1.355(6) . ?
N13 C90 1.330(6) . ?
N13 C94 1.341(6) . ?
N15 C104 1.317(6) . ?
N15 C100 1.347(7) . ?
N16 C105 1.314(8) . ?
N16 C109 1.324(7) . ?
N17 C114 1.316(7) . ?
N17 C110 1.341(8) . ?
C1 C2 1.411(5) . ?
C1 C6 1.439(5) . ?
C2 C3 1.396(6) . ?
C3 C4 1.383(6) . ?
C4 C5 1.397(6) . ?
C5 C6 1.394(5) . ?
C7 C8 1.525(5) . ?
C7 C14 1.571(5) . ?
C8 C9 1.393(5) . ?
C8 C13 1.412(5) . ?
C9 C10 1.386(6) . ?
C9CA C79 1.365(8) . ?
C10 C11 1.387(6) . ?
C11 C12 1.388(6) . ?
C12 C13 1.410(5) . ?
C14 C15 1.523(5) . ?
C15 C16 1.397(5) . ?
C15 C20 1.419(5) . ?
C16 C17 1.391(5) . ?
C17 C18 1.373(6) . ?
C18 C19 1.379(6) . ?
C19 C20 1.421(5) . ?
C21 C22 1.401(6) . ?
C21 C26 1.455(5) . ?
C22 C23 1.406(6) . ?
C23 C24 1.371(6) . ?
C24 C25 1.397(6) . ?
C25 C26 1.408(6) . ?
C27 C28 1.525(6) . ?
C27 C34 1.569(5) . ?
C28 C33 1.380(6) . ?
C28 C29 1.431(6) . ?
C29 C30 1.419(7) . ?
C30 C31 1.375(8) . ?
C31 C32 1.368(9) . ?
C32 C33 1.382(7) . ?
C34 C40 1.520(6) . ?
C35 C36 1.399(6) . ?
C35 C40 1.405(6) . ?
C36 C37 1.377(7) . ?
C37 C38 1.377(7) . ?
C38 C39 1.392(7) . ?
C39 C40 1.385(6) . ?
C41 C42 1.398(6) . ?
C41 C46 1.453(6) . ?
C42 C43 1.400(6) . ?
C43 C44 1.383(6) . ?
C44 C45 1.404(6) . ?
C45 C46 1.395(6) . ?
C47 C48 1.538(6) . ?
C47 C54 1.560(6) . ?
C48 C53 1.394(6) . ?
C48 C49 1.419(6) . ?
C49 C50 1.402(6) . ?
C50 C51 1.375(7) . ?
C51 C52 1.396(7) . ?
C52 C53 1.373(6) . ?
C54 C55 1.528(5) . ?
C55 C60 1.390(6) . ?
C55 C56 1.411(6) . ?
C56 C57 1.409(6) . ?
C57 C58 1.393(6) . ?
C58 C59 1.376(7) . ?
C59 C60 1.398(6) . ?
C61 C62 1.361(8) . ?
C62 C63 1.363(10) . ?
C63 C64 1.366(10) . ?
C64 C65 1.370(9) . ?
C71 C72 1.377(8) . ?
C72 C73 1.389(8) . ?
C73 C74 1.392(8) . ?
C74 C75 1.344(8) . ?
C76 C77 1.362(8) . ?
C77 C78 1.368(10) . ?
C78 C79 1.388(10) . ?
C80B C81B 1.385(16) . ?
C81B C82B 1.338(18) . ?
C82B C83B 1.37(2) . ?
C83B C84B 1.42(2) . ?
C85 C86 1.367(7) . ?
C86 C87 1.375(7) . ?
C87 C88 1.376(7) . ?
C88 C89 1.368(7) . ?
C90 C91 1.371(7) . ?
C91 C92 1.385(8) . ?
C92 C93 1.384(8) . ?
C93 C94 1.377(7) . ?
C100 C101 1.374(7) . ?
C101 C102 1.353(8) . ?
C102 C103 1.372(9) . ?
C103 C104 1.386(8) . ?
C105 C106 1.374(10) . ?
C106 C107 1.374(10) . ?
C107 C108 1.358(9) . ?
C108 C109 1.375(8) . ?
C110 C111 1.370(8) . ?
C111 C112 1.373(10) . ?
C112 C113 1.358(10) . ?
C113 C114 1.375(8) . ?
N8 C70 1.29(2) . ?
N8 C66 1.30(3) . ?
C66 C67 1.37(2) . ?
C67 C68 1.38(3) . ?
C68 C69 1.39(2) . ?
C69 C70 1.37(2) . ?
N14 C99 1.366(10) . ?
N14 C95 1.371(10) . ?
C95 C96 1.396(10) . ?
C96 C97 1.377(10) . ?
C97 C98 1.399(10) . ?
C98 C99 1.346(10) . ?
N8A C70A 1.3900 . ?
N8A C66A 1.3900 . ?
C70A C69A 1.3900 . ?
C69A C68A 1.3900 . ?
C68A C67A 1.3900 . ?
C67A C66A 1.3900 . ?

loop_
_geom_torsion_atom_site_label_1
_geom_torsion_atom_site_label_2
_geom_torsion_atom_site_label_3
_geom_torsion_atom_site_label_4
_geom_torsion
_geom_torsion_site_symmetry_1
_geom_torsion_site_symmetry_2
_geom_torsion_site_symmetry_3
_geom_torsion_site_symmetry_4
_geom_torsion_publ_flag
C84A N11 C80A C81A 0.0 . . . . ?
Na2 N11 C80A C81A -179.3(5) . . . . ?
N11 C80A C81A C82A 0.0 . . . . ?
C80A C81A C82A C83A 0.0 . . . . ?
C81A C82A C83A C84A 0.0 . . . . ?
C82A C83A C84A N11 0.0 . . . . ?
C80A N11 C84A C83A 0.0 . . . . ?
Na2 N11 C84A C83A 179.2(6) . . . . ?
C54 N1 C1 C2 -18.9(6) . . . . ?
Fe2 N1 C1 C2 -172.4(3) . . . . ?
Fe1 N1 C1 C2 107.8(4) . . . . ?
C54 N1 C1 C6 158.9(3) . . . . ?
Fe2 N1 C1 C6 5.4(4) . . . . ?
Fe1 N1 C1 C6 -74.4(4) . . . . ?
C54 N1 C1 Na4 -101.9(3) . . . . ?
Fe2 N1 C1 Na4 104.58(19) . . . . ?
Fe1 N1 C1 Na4 24.8(3) . . . . ?
N1 C1 C2 C3 177.3(4) . . . . ?
C6 C1 C2 C3 -0.5(6) . . . . ?
Na4 C1 C2 C3 -93.1(4) . . . . ?
N1 C1 C2 Na4 -89.6(4) . . . . ?
C6 C1 C2 Na4 92.6(3) . . . . ?
C1 C2 C3 C4 -0.5(7) . . . . ?
Na4 C2 C3 C4 -74.3(4) . . . . ?
C2 C3 C4 C5 0.9(7) . . . . ?
C3 C4 C5 C6 -0.3(7) . . . . ?
C7 N2 C6 C5 17.7(6) . . . . ?
Fe2 N2 C6 C5 170.8(3) . . . . ?
C7 N2 C6 C1 -158.7(3) . . . . ?
Fe2 N2 C6 C1 -5.6(4) . . . . ?
C4 C5 C6 N2 -177.0(4) . . . . ?
C4 C5 C6 C1 -0.8(6) . . . . ?
N1 C1 C6 N2 -0.2(5) . . . . ?
C2 C1 C6 N2 177.8(4) . . . . ?
Na4 C1 C6 N2 -98.3(3) . . . . ?
N1 C1 C6 C5 -176.8(4) . . . . ?
C2 C1 C6 C5 1.1(6) . . . . ?
Na4 C1 C6 C5 85.0(4) . . . . ?
C6 N2 C7 C8 -69.7(4) . . . . ?
Fe2 N2 C7 C8 137.5(3) . . . . ?
C6 N2 C7 C14 161.3(3) . . . . ?
Fe2 N2 C7 C14 8.6(4) . . . . ?
N2 C7 C8 C9 139.8(4) . . . . ?
C14 C7 C8 C9 -96.0(4) . . . . ?
N2 C7 C8 C13 -38.7(5) . . . . ?
C14 C7 C8 C13 85.5(4) . . . . ?
C13 C8 C9 C10 0.5(6) . . . . ?
C7 C8 C9 C10 -178.1(4) . . . . ?
C76 N10 C9CA C79 2.5(8) . . . . ?
Na1 N10 C9CA C79 -158.6(5) . . . . ?
C8 C9 C10 C11 3.1(7) . . . . ?
C9 C10 C11 C12 -3.0(7) . . . . ?
C10 C11 C12 C13 -0.6(7) . . . . ?
Fe3 O2 C13 C12 173.4(3) . . . . ?
Na3 O2 C13 C12 -8.7(5) . . . . ?
Na2 O2 C13 C12 84.0(4) . . . . ?
Fe3 O2 C13 C8 -6.0(5) . . . . ?
Na3 O2 C13 C8 171.9(3) . . . . ?
Na2 O2 C13 C8 -95.3(4) . . . . ?
Fe3 O2 C13 Na2 89.4(3) . . . . ?
Na3 O2 C13 Na2 -92.8(2) . . . . ?
C11 C12 C13 O2 -175.4(4) . . . . ?
C11 C12 C13 C8 4.1(6) . . . . ?
C11 C12 C13 Na2 -122.4(4) . . . . ?
C9 C8 C13 O2 175.4(4) . . . . ?
C7 C8 C13 O2 -6.1(6) . . . . ?
C9 C8 C13 C12 -3.9(5) . . . . ?
C7 C8 C13 C12 174.5(4) . . . . ?
C9 C8 C13 Na2 116.7(3) . . . . ?
C7 C8 C13 Na2 -64.8(4) . . . . ?
C21 N3 C14 C15 50.0(5) . . . . ?
Fe3 N3 C14 C15 -118.5(3) . . . . ?
Fe2 N3 C14 C15 171.2(3) . . . . ?
C21 N3 C14 C7 176.2(3) . . . . ?
Fe3 N3 C14 C7 7.7(4) . . . . ?
Fe2 N3 C14 C7 -62.5(3) . . . . ?
N2 C7 C14 N3 41.0(4) . . . . ?
C8 C7 C14 N3 -89.2(4) . . . . ?
N2 C7 C14 C15 171.3(3) . . . . ?
C8 C7 C14 C15 41.1(4) . . . . ?
N3 C14 C15 C16 -150.5(4) . . . . ?
C7 C14 C15 C16 85.5(4) . . . . ?
N3 C14 C15 C20 31.7(5) . . . . ?
C7 C14 C15 C20 -92.3(4) . . . . ?
C20 C15 C16 C17 2.0(6) . . . . ?
C14 C15 C16 C17 -175.9(4) . . . . ?
C15 C16 C17 C18 -0.1(7) . . . . ?
C16 C17 C18 C19 -0.5(8) . . . . ?
C17 C18 C19 C20 -0.9(9) . . . . ?
Na2 O3 C20 C15 45.2(8) . . . . ?
Na1 O3 C20 C15 -96.8(4) . . . . ?
Na2 O3 C20 C19 -136.4(5) . . . . ?
Na1 O3 C20 C19 81.6(4) . . . . ?
Na2 O3 C20 Na1 141.9(6) . . . . ?
C16 C15 C20 O3 175.3(4) . . . . ?
C14 C15 C20 O3 -7.0(6) . . . . ?
C16 C15 C20 C19 -3.1(6) . . . . ?
C14 C15 C20 C19 174.6(4) . . . . ?
C16 C15 C20 Na1 116.7(3) . . . . ?
C14 C15 C20 Na1 -65.6(4) . . . . ?
C18 C19 C20 O3 -175.8(5) . . . . ?
C18 C19 C20 C15 2.7(7) . . . . ?
C18 C19 C20 Na1 -124.1(5) . . . . ?
C14 N3 C21 C22 13.6(6) . . . . ?
Fe3 N3 C21 C22 -177.1(3) . . . . ?
Fe2 N3 C21 C22 -98.7(4) . . . . ?
C14 N3 C21 C26 -167.8(3) . . . . ?
Fe3 N3 C21 C26 1.4(4) . . . . ?
Fe2 N3 C21 C26 79.8(3) . . . . ?
C14 N3 C21 Na1 -72.3(4) . . . . ?
Fe3 N3 C21 Na1 97.0(2) . . . . ?
Fe2 N3 C21 Na1 175.34(13) . . . . ?
C14 N3 C21 Na6 119.2(3) . . . . ?
Fe3 N3 C21 Na6 -71.5(3) . . . . ?
Fe2 N3 C21 Na6 6.9(3) . . . . ?
N3 C21 C22 C23 -179.2(4) . . . . ?
C26 C21 C22 C23 2.3(6) . . . . ?
Na1 C21 C22 C23 -68.2(3) . . . . ?
Na6 C21 C22 C23 64.3(4) . . . . ?
N3 C21 C22 Na1 -111.0(4) . . . . ?
C26 C21 C22 Na1 70.5(3) . . . . ?
Na6 C21 C22 Na1 132.53(12) . . . . ?
C21 C22 C23 C24 0.0(6) . . . . ?
Na1 C22 C23 C24 -70.4(4) . . . . ?
C21 C22 C23 Na1 70.4(3) . . . . ?
C22 C23 C24 C25 -0.3(6) . . . . ?
Na1 C23 C24 C25 -66.7(4) . . . . ?
C22 C23 C24 Na1 66.4(4) . . . . ?
C23 C24 C25 C26 -1.8(6) . . . . ?
Na1 C24 C25 C26 -63.1(4) . . . . ?
C23 C24 C25 Na6 -67.0(4) . . . . ?
Na1 C24 C25 Na6 -128.36(12) . . . . ?
C23 C24 C25 Na1 61.3(4) . . . . ?
C27 N4 C26 C25 10.1(6) . . . . ?
Fe3 N4 C26 C25 -176.8(3) . . . . ?
Na2 N4 C26 C25 -109.3(4) . . . . ?
C27 N4 C26 C21 -169.3(3) . . . . ?
Fe3 N4 C26 C21 3.8(4) . . . . ?
Na2 N4 C26 C21 71.3(3) . . . . ?
C27 N4 C26 Na6 -79.6(3) . . . . ?
Fe3 N4 C26 Na6 93.5(2) . . . . ?
Na2 N4 C26 Na6 161.05(13) . . . . ?
C27 N4 C26 Na1 109.9(3) . . . . ?
Fe3 N4 C26 Na1 -77.0(3) . . . . ?
Na2 N4 C26 Na1 -9.5(3) . . . . ?
C24 C25 C26 N4 -175.4(4) . . . . ?
Na6 C25 C26 N4 -99.3(4) . . . . ?
Na1 C25 C26 N4 124.5(4) . . . . ?
C24 C25 C26 C21 4.0(6) . . . . ?
Na6 C25 C26 C21 80.1(3) . . . . ?
Na1 C25 C26 C21 -56.1(3) . . . . ?
C24 C25 C26 Na6 -76.1(4) . . . . ?
Na1 C25 C26 Na6 -136.21(13) . . . . ?
C24 C25 C26 Na1 60.1(4) . . . . ?
Na6 C25 C26 Na1 136.21(13) . . . . ?
N3 C21 C26 N4 -3.4(5) . . . . ?
C22 C21 C26 N4 175.3(3) . . . . ?
Na1 C21 C26 N4 -121.0(3) . . . . ?
Na6 C21 C26 N4 100.8(3) . . . . ?
N3 C21 C26 C25 177.2(3) . . . . ?
C22 C21 C26 C25 -4.2(5) . . . . ?
Na1 C21 C26 C25 59.5(3) . . . . ?
Na6 C21 C26 C25 -78.7(3) . . . . ?
N3 C21 C26 Na6 -104.2(3) . . . . ?
C22 C21 C26 Na6 74.5(3) . . . . ?
Na1 C21 C26 Na6 138.18(12) . . . . ?
N3 C21 C26 Na1 117.7(3) . . . . ?
C22 C21 C26 Na1 -63.7(3) . . . . ?
Na6 C21 C26 Na1 -138.18(12) . . . . ?
C26 N4 C27 C28 -89.6(4) . . . . ?
Fe3 N4 C27 C28 98.2(4) . . . . ?
Na2 N4 C27 C28 16.0(4) . . . . ?
C26 N4 C27 C34 138.1(4) . . . . ?
Fe3 N4 C27 C34 -34.1(5) . . . . ?
Na2 N4 C27 C34 -116.3(3) . . . . ?
N4 C27 C28 C33 131.2(4) . . . . ?
C34 C27 C28 C33 -95.5(5) . . . . ?
N4 C27 C28 C29 -47.9(5) . . . . ?
C34 C27 C28 C29 85.3(4) . . . . ?
Na3 O4 C29 C30 58.1(8) . . . . ?
Na2 O4 C29 C30 -95.9(4) . . . . ?
Na3 O4 C29 C28 -123.9(6) . . . . ?
Na2 O4 C29 C28 82.1(4) . . . . ?
Na3 O4 C29 Na2 153.9(8) . . . . ?
C33 C28 C29 O4 -177.7(4) . . . . ?
C27 C28 C29 O4 1.4(6) . . . . ?
C33 C28 C29 C30 0.4(6) . . . . ?
C27 C28 C29 C30 179.5(4) . . . . ?
C33 C28 C29 Na2 -130.2(4) . . . . ?
C27 C28 C29 Na2 48.9(4) . . . . ?
O4 C29 C30 C31 179.3(4) . . . . ?
C28 C29 C30 C31 1.2(7) . . . . ?
Na2 C29 C30 C31 127.4(4) . . . . ?
C29 C30 C31 C32 -2.6(8) . . . . ?
C30 C31 C32 C33 2.4(8) . . . . ?
C29 C28 C33 C32 -0.6(7) . . . . ?
C27 C28 C33 C32 -179.8(4) . . . . ?
C31 C32 C33 C28 -0.8(8) . . . . ?
C41 N5 C34 C40 156.3(3) . . . . ?
Fe1 N5 C34 C40 -46.0(4) . . . . ?
Na5 N5 C34 C40 43.7(3) . . . . ?
C41 N5 C34 C27 -70.8(4) . . . . ?
Fe1 N5 C34 C27 86.9(4) . . . . ?
Na5 N5 C34 C27 176.6(3) . . . . ?
N4 C27 C34 N5 -46.1(5) . . . . ?
C28 C27 C34 N5 -179.6(3) . . . . ?
N4 C27 C34 C40 82.7(4) . . . . ?
C28 C27 C34 C40 -50.8(5) . . . . ?
Fe1 O5 C35 C36 132.1(3) . . . . ?
Fe3 O5 C35 C36 -125.5(3) . . . . ?
Na4 O5 C35 C36 38.1(4) . . . . ?
Fe1 O5 C35 C40 -47.2(4) . . . . ?
Fe3 O5 C35 C40 55.3(5) . . . . ?
Na4 O5 C35 C40 -141.2(3) . . . . ?
Fe1 O5 C35 Na4 94.0(2) . . . . ?
Fe3 O5 C35 Na4 -163.5(3) . . . . ?
Fe1 O5 C35 Na3 -160.20(15) . . . . ?
Fe3 O5 C35 Na3 -57.8(2) . . . . ?
Na4 O5 C35 Na3 105.77(13) . . . . ?
O5 C35 C36 C37 -179.4(4) . . . . ?
C40 C35 C36 C37 -0.1(6) . . . . ?
Na4 C35 C36 C37 -150.7(4) . . . . ?
Na3 C35 C36 C37 105.4(4) . . . . ?
O5 C35 C36 Na3 75.3(3) . . . . ?
C40 C35 C36 Na3 -105.5(3) . . . . ?
Na4 C35 C36 Na3 103.95(11) . . . . ?
O5 C35 C36 Na4 -28.7(3) . . . . ?
C40 C35 C36 Na4 150.6(3) . . . . ?
Na3 C35 C36 Na4 -103.95(11) . . . . ?
C35 C36 C37 C38 0.5(8) . . . . ?
Na3 C36 C37 C38 90.6(5) . . . . ?
Na4 C36 C37 C38 -116.4(6) . . . . ?
C36 C37 C38 C39 -0.4(8) . . . . ?
C37 C38 C39 C40 0.0(8) . . . . ?
C38 C39 C40 C35 0.4(7) . . . . ?
C38 C39 C40 C34 177.3(4) . . . . ?
C38 C39 C40 Na5 93.3(5) . . . . ?
O5 C35 C40 C39 178.9(4) . . . . ?
C36 C35 C40 C39 -0.3(6) . . . . ?
Na4 C35 C40 C39 114.5(5) . . . . ?
Na3 C35 C40 C39 -81.8(4) . . . . ?
O5 C35 C40 C34 2.2(6) . . . . ?
C36 C35 C40 C34 -177.0(3) . . . . ?
Na4 C35 C40 C34 -62.2(7) . . . . ?
Na3 C35 C40 C34 101.5(4) . . . . ?
O5 C35 C40 Na5 80.5(3) . . . . ?
C36 C35 C40 Na5 -98.8(3) . . . . ?
Na4 C35 C40 Na5 16.1(5) . . . . ?
Na3 C35 C40 Na5 179.74(16) . . . . ?
N5 C34 C40 C39 -129.1(4) . . . . ?
C27 C34 C40 C39 101.0(4) . . . . ?
N5 C34 C40 C35 47.6(5) . . . . ?
C27 C34 C40 C35 -82.3(5) . . . . ?
N5 C34 C40 Na5 -34.8(3) . . . . ?
C27 C34 C40 Na5 -164.6(3) . . . . ?
C34 N5 C41 C42 -10.6(6) . . . . ?
Fe1 N5 C41 C42 -170.4(3) . . . . ?
Na5 N5 C41 C42 101.5(4) . . . . ?
C34 N5 C41 C46 169.7(3) . . . . ?
Fe1 N5 C41 C46 9.9(4) . . . . ?
Na5 N5 C41 C46 -78.2(3) . . . . ?
C34 N5 C41 Na6 90.5(3) . . . . ?
Fe1 N5 C41 Na6 -69.3(3) . . . . ?
Na5 N5 C41 Na6 -157.35(14) . . . . ?
N5 C41 C42 C43 -173.5(4) . . . . ?
C46 C41 C42 C43 6.1(6) . . . . ?
Na6 C41 C42 C43 75.4(4) . . . . ?
C41 C42 C43 C44 -3.1(7) . . . . ?
C42 C43 C44 C45 -1.6(7) . . . . ?
C43 C44 C45 C46 2.9(6) . . . . ?
C47 N6 C46 C45 1.1(6) . . . . ?
Fe1 N6 C46 C45 177.6(3) . . . . ?
C47 N6 C46 C41 -178.9(3) . . . . ?
Fe1 N6 C46 C41 -2.4(4) . . . . ?
C47 N6 C46 Na6 -97.4(3) . . . . ?
Fe1 N6 C46 Na6 79.2(3) . . . . ?
C44 C45 C46 N6 -179.8(4) . . . . ?
C44 C45 C46 C41 0.3(6) . . . . ?
C44 C45 C46 Na6 -75.2(4) . . . . ?
N5 C41 C46 N6 -5.0(5) . . . . ?
C42 C41 C46 N6 175.3(4) . . . . ?
Na6 C41 C46 N6 97.8(3) . . . . ?
N5 C41 C46 C45 175.0(3) . . . . ?
C42 C41 C46 C45 -4.7(5) . . . . ?
Na6 C41 C46 C45 -82.2(3) . . . . ?
N5 C41 C46 Na6 -102.8(3) . . . . ?
C42 C41 C46 Na6 77.5(3) . . . . ?
C46 N6 C47 C48 67.3(5) . . . . ?
Fe1 N6 C47 C48 -109.1(3) . . . . ?
C46 N6 C47 C54 -168.4(3) . . . . ?
Fe1 N6 C47 C54 15.2(4) . . . . ?
N6 C47 C48 C53 -159.4(3) . . . . ?
C54 C47 C48 C53 79.9(4) . . . . ?
N6 C47 C48 C49 26.2(6) . . . . ?
C54 C47 C48 C49 -94.4(5) . . . . ?
Fe2 O6 C49 C50 -122.0(3) . . . . ?
Na6 O6 C49 C50 97.6(4) . . . . ?
Fe2 O6 C49 C48 57.1(4) . . . . ?
Na6 O6 C49 C48 -83.3(4) . . . . ?
C53 C48 C49 O6 -178.4(4) . . . . ?
C47 C48 C49 O6 -4.1(6) . . . . ?
C53 C48 C49 C50 0.7(6) . . . . ?
C47 C48 C49 C50 175.0(4) . . . . ?
O6 C49 C50 C51 177.6(4) . . . . ?
C48 C49 C50 C51 -1.6(6) . . . . ?
C49 C50 C51 C52 1.6(7) . . . . ?
C50 C51 C52 C53 -0.7(7) . . . . ?
C51 C52 C53 C48 -0.1(7) . . . . ?
C49 C48 C53 C52 0.1(6) . . . . ?
C47 C48 C53 C52 -174.7(4) . . . . ?
C1 N1 C54 C55 68.3(5) . . . . ?
Fe2 N1 C54 C55 -141.5(3) . . . . ?
Fe1 N1 C54 C55 -68.2(3) . . . . ?
C1 N1 C54 C47 -168.1(3) . . . . ?
Fe2 N1 C54 C47 -17.9(4) . . . . ?
Fe1 N1 C54 C47 55.4(3) . . . . ?
N6 C47 C54 N1 -48.0(4) . . . . ?
C48 C47 C54 N1 80.9(4) . . . . ?
N6 C47 C54 C55 80.6(4) . . . . ?
C48 C47 C54 C55 -150.5(3) . . . . ?
N1 C54 C55 C60 -148.4(4) . . . . ?
C47 C54 C55 C60 88.5(4) . . . . ?
N1 C54 C55 C56 33.0(5) . . . . ?
C47 C54 C55 C56 -90.2(5) . . . . ?
Fe1 O1 C56 C57 -161.4(3) . . . . ?
Na4 O1 C56 C57 96.1(4) . . . . ?
Na5 O1 C56 C57 -63.6(4) . . . . ?
Fe1 O1 C56 C55 19.3(5) . . . . ?
Na4 O1 C56 C55 -83.3(4) . . . . ?
Na5 O1 C56 C55 117.1(4) . . . . ?
Fe1 O1 C56 Na5 -97.8(3) . . . . ?
Na4 O1 C56 Na5 159.7(3) . . . . ?
Fe1 O1 C56 Na4 102.5(3) . . . . ?
Na5 O1 C56 Na4 -159.7(3) . . . . ?
C60 C55 C56 O1 -179.8(4) . . . . ?
C54 C55 C56 O1 -1.2(6) . . . . ?
C60 C55 C56 C57 0.8(6) . . . . ?
C54 C55 C56 C57 179.5(4) . . . . ?
C60 C55 C56 Na5 -121.4(4) . . . . ?
C54 C55 C56 Na5 57.2(5) . . . . ?
C60 C55 C56 Na4 133.7(3) . . . . ?
C54 C55 C56 Na4 -47.7(4) . . . . ?
O1 C56 C57 C58 179.8(4) . . . . ?
C55 C56 C57 C58 -0.8(7) . . . . ?
Na5 C56 C57 C58 139.5(4) . . . . ?
Na4 C56 C57 C58 -131.4(4) . . . . ?
C56 C57 C58 C59 0.3(7) . . . . ?
C57 C58 C59 C60 0.1(7) . . . . ?
C56 C55 C60 C59 -0.5(6) . . . . ?
C54 C55 C60 C59 -179.2(4) . . . . ?
C58 C59 C60 C55 0.0(7) . . . . ?
C65 N7 C61 C62 -0.9(8) . . . . ?
Na6 N7 C61 C62 -179.1(5) . . . . ?
N7 C61 C62 C63 0.9(10) . . . . ?
C61 C62 C63 C64 -0.7(11) . . . . ?
C62 C63 C64 C65 0.7(10) . . . . ?
C61 N7 C65 C64 0.8(8) . . . . ?
Na6 N7 C65 C64 179.3(5) . . . . ?
C63 C64 C65 N7 -0.8(10) . . . . ?
C75 N9 C71 C72 -1.0(9) . . . . ?
Na1 N9 C71 C72 167.3(5) . . . . ?
N9 C71 C72 C73 0.4(9) . . . . ?
C71 C72 C73 C74 0.1(9) . . . . ?
C72 C73 C74 C75 0.0(9) . . . . ?
C73 C74 C75 N9 -0.7(10) . . . . ?
C71 N9 C75 C74 1.2(10) . . . . ?
Na1 N9 C75 C74 -167.0(5) . . . . ?
C9CA N10 C76 C77 -0.4(9) . . . . ?
Na1 N10 C76 C77 165.4(5) . . . . ?
N10 C76 C77 C78 -2.4(10) . . . . ?
C76 C77 C78 C79 3.0(10) . . . . ?
N10 C9CA C79 C78 -1.7(10) . . . . ?
C77 C78 C79 C9CA -1.1(10) . . . . ?
C84B N11 C80B C81B -2.4(19) . . . . ?
Na2 N11 C80B C81B 162.5(12) . . . . ?
N11 C80B C81B C82B 3(2) . . . . ?
C80B C81B C82B C83B -1(2) . . . . ?
C81B C82B C83B C84B 0(2) . . . . ?
C80B N11 C84B C83B 1(2) . . . . ?
Na2 N11 C84B C83B -160.6(13) . . . . ?
C82B C83B C84B N11 1(3) . . . . ?
C89 N12 C85 C86 0.5(8) . . . . ?
Na3 N12 C85 C86 -165.4(4) . . . . ?
N12 C85 C86 C87 -0.9(8) . . . . ?
C85 C86 C87 C88 0.4(8) . . . . ?
C86 C87 C88 C89 0.6(8) . . . . ?
C85 N12 C89 C88 0.5(8) . . . . ?
Na3 N12 C89 C88 169.4(4) . . . . ?
C87 C88 C89 N12 -1.0(8) . . . . ?
C94 N13 C90 C91 0.5(7) . . . . ?
Na3 N13 C90 C91 154.7(4) . . . . ?
N13 C90 C91 C92 -0.5(8) . . . . ?
C90 C91 C92 C93 -0.8(9) . . . . ?
C91 C92 C93 C94 2.0(8) . . . . ?
C90 N13 C94 C93 0.8(7) . . . . ?
Na3 N13 C94 C93 -156.7(4) . . . . ?
C92 C93 C94 N13 -2.1(8) . . . . ?
C104 N15 C100 C101 -1.0(8) . . . . ?
Na4 N15 C100 C101 174.5(4) . . . . ?
N15 C100 C101 C102 0.7(9) . . . . ?
C100 C101 C102 C103 0.7(9) . . . . ?
C101 C102 C103 C104 -1.9(9) . . . . ?
C100 N15 C104 C103 -0.3(8) . . . . ?
Na4 N15 C104 C103 -176.4(5) . . . . ?
C102 C103 C104 N15 1.7(9) . . . . ?
C109 N16 C105 C106 0.3(11) . . . . ?
Na5 N16 C105 C106 178.1(7) . . . . ?
N16 C105 C106 C107 -0.1(14) . . . . ?
C105 C106 C107 C108 -0.5(13) . . . . ?
C106 C107 C108 C109 0.9(11) . . . . ?
C105 N16 C109 C108 0.2(10) . . . . ?
Na5 N16 C109 C108 -177.6(5) . . . . ?
C107 C108 C109 N16 -0.8(10) . . . . ?
C114 N17 C110 C111 -1.5(10) . . . . ?
Na5 N17 C110 C111 -177.8(5) . . . . ?
N17 C110 C111 C112 -1.2(10) . . . . ?
C110 C111 C112 C113 1.6(9) . . . . ?
C111 C112 C113 C114 0.5(10) . . . . ?
C110 N17 C114 C113 3.9(10) . . . . ?
Na5 N17 C114 C113 -179.6(5) . . . . ?
C112 C113 C114 N17 -3.5(11) . . . . ?
C70 N8 C66 C67 2(3) . . . . ?
N8 C66 C67 C68 -1(3) . . . . ?
C66 C67 C68 C69 1(3) . . . . ?
C67 C68 C69 C70 0(3) . . . . ?
C66 N8 C70 C69 -2(3) . . . . ?
C68 C69 C70 N8 1(3) . . . . ?
C99 N14 C95 C96 1.6(11) . . . . ?
N14 C95 C96 C97 0.5(11) . . . . ?
C95 C96 C97 C98 -1.2(10) . . . . ?
C96 C97 C98 C99 -0.3(11) . . . . ?
C97 C98 C99 N14 2.5(12) . . . . ?
C95 N14 C99 C98 -3.2(11) . . . . ?
C66A N8A C70A C69A 0.0 . . . . ?
N8A C70A C69A C68A 0.0 . . . . ?
C70A C69A C68A C67A 0.0 . . . . ?
C69A C68A C67A C66A 0.0 . . . . ?
C68A C67A C66A N8A 0.0 . . . . ?
C70A N8A C66A C67A 0.0 . . . . ?
